data_7025953
loop_
_publ_author_name
'Unruh, Daniel K.'
'Burtner, Alicia'
'Pressprich, Laura'
'Sigmon, Ginger E.'
'Burns, Peter C.'

_publ_section_title
;
 Uranyl peroxide closed clusters containing topological squares.
;
_journal_issue 25
_journal_name_full 'Dalton transactions (Cambridge, England : 2003)'
_journal_page_first 5807
_journal_page_last 5813
_journal_paper_doi 10.1039/c0dt00074d
_journal_volume 39
_journal_year 2010
_chemical_formula_sum 'Na14 O200 S U28'
_chemical_formula_weight 10218.76
_chemical_name_common U28a
_chemical_name_systematic
;
?
;
_space_group_IT_number 2
_symmetry_cell_setting triclinic
_symmetry_space_group_name_Hall '-P 1'
_symmetry_space_group_name_H-M 'P -1'
_atom_sites_solution_hydrogens none
_atom_sites_solution_primary direct
_atom_sites_solution_secondary difmap
_audit_creation_method SHELXL-97
_cell_angle_alpha 75.820(4)
_cell_angle_beta 89.250(4)
_cell_angle_gamma 62.279(4)
_cell_formula_units_Z 2
_cell_length_a 18.593(3)
_cell_length_b 18.648(3)
_cell_length_c 36.533(5)
_cell_measurement_reflns_used 7389
_cell_measurement_temperature 120(2)
_cell_measurement_theta_max 17.20
_cell_measurement_theta_min 2.16
_cell_volume 10796(3)
_computing_cell_refinement 'Bruker SAINT'
_computing_data_collection 'Bruker APEX2'
_computing_data_reduction 'Bruker SAINT'
_computing_molecular_graphics 'CrystalMaker v 2.1.4'
_computing_structure_refinement 'SHELXL-97 (Sheldrick, 2008)'
_computing_structure_solution 'SHELXS-97 (Sheldrick, 2008)'
_diffrn_ambient_temperature 120(2)
_diffrn_measured_fraction_theta_full 0.999
_diffrn_measured_fraction_theta_max 0.999
_diffrn_measurement_device_type 'Bruker XRD w/ APEX CCD detector'
_diffrn_measurement_method \w
_diffrn_radiation_monochromator graphite
_diffrn_radiation_source 'fine-focus sealed tube'
_diffrn_radiation_type MoK\a
_diffrn_radiation_wavelength 0.71073
_diffrn_reflns_av_R_equivalents 0.2115
_diffrn_reflns_av_sigmaI/netI 0.4011
_diffrn_reflns_limit_h_max 20
_diffrn_reflns_limit_h_min -20
_diffrn_reflns_limit_k_max 20
_diffrn_reflns_limit_k_min -19
_diffrn_reflns_limit_l_max 39
_diffrn_reflns_limit_l_min -39
_diffrn_reflns_number 94832
_diffrn_reflns_theta_full 22.50
_diffrn_reflns_theta_max 22.50
_diffrn_reflns_theta_min 1.80
_exptl_absorpt_coefficient_mu 21.065
_exptl_absorpt_correction_T_max 0.620
_exptl_absorpt_correction_T_min 0.160
_exptl_absorpt_correction_type psi-scan
_exptl_absorpt_process_details 'modeled as an ellipsoid using XPREP'
_exptl_crystal_colour yellow
_exptl_crystal_density_diffrn 3.144
_exptl_crystal_density_method 'not measured'
_exptl_crystal_description plate
_exptl_crystal_F_000 8692
_exptl_crystal_size_max 0.100
_exptl_crystal_size_mid 0.100
_exptl_crystal_size_min 0.020
_refine_diff_density_max 2.958
_refine_diff_density_min -2.000
_refine_diff_density_rms 0.375
_refine_ls_extinction_method none
_refine_ls_goodness_of_fit_ref 0.648
_refine_ls_hydrogen_treatment none
_refine_ls_matrix_type full
_refine_ls_number_parameters 1118
_refine_ls_number_reflns 28217
_refine_ls_number_restraints 0
_refine_ls_restrained_S_all 0.648
_refine_ls_R_factor_all 0.1732
_refine_ls_R_factor_gt 0.0636
_refine_ls_shift/su_max 0.019
_refine_ls_shift/su_mean 0.001
_refine_ls_structure_factor_coef Fsqd
_refine_ls_weighting_details 'calc w=1/[\s^2^(Fo^2^)+(0.0000P)^2^+0.0000P] where P=(Fo^2^+2Fc^2^)/3'
_refine_ls_weighting_scheme calc
_refine_ls_wR_factor_gt 0.1362
_refine_ls_wR_factor_ref 0.1640
_reflns_number_gt 8823
_reflns_number_total 28217
_reflns_threshold_expression >2sigma(I)
_cod_data_source_file c0dt00074d.txt
_cod_data_source_block u28
_cod_depositor_comments
;
The following automatic conversions were performed:

'_symmetry_cell_setting' value 'Triclinic' changed to 'triclinic'
according to /home/saulius/struct/CIF-dictionaries/cif_core.dic
dictionary named 'cif_core.dic' version 2.4.2 from 2011-04-26.

Automatic conversion script
Id: cif_fix_values 1891 2012-01-12 08:04:46Z andrius 
;
_cod_original_sg_symbol_H-M P-1
_cod_database_code 7025953

loop_
_symmetry_equiv_pos_as_xyz
'x, y, z'
'-x, -y, -z'

loop_
_atom_site_label
_atom_site_type_symbol
_atom_site_fract_x
_atom_site_fract_y
_atom_site_fract_z
_atom_site_U_iso_or_equiv
_atom_site_adp_type
_atom_site_occupancy
_atom_site_symmetry_multiplicity
_atom_site_calc_flag
U1 U 0.52109(10) 0.13922(11) 0.15788(5) 0.0208(5) Uani 1 1 d
U2 U -0.11119(11) 0.37451(11) 0.20117(6) 0.0239(5) Uani 1 1 d
U3 U 0.32546(11) 0.35482(10) 0.17505(5) 0.0208(5) Uani 1 1 d
U4 U 0.18670(10) 0.37081(10) 0.08229(5) 0.0184(5) Uani 1 1 d
U5 U 0.22996(11) -0.24395(11) 0.16214(6) 0.0240(5) Uani 1 1 d
U6 U 0.38149(10) 0.15506(10) 0.06522(5) 0.0191(5) Uani 1 1 d
U7 U 0.15419(11) -0.25655(11) 0.26230(6) 0.0248(5) Uani 1 1 d
U8 U -0.14359(11) 0.17076(11) 0.19657(6) 0.0255(5) Uani 1 1 d
U9 U -0.05910(11) 0.17774(11) 0.09082(5) 0.0221(5) Uani 1 1 d
U10 U -0.02423(10) 0.37990(10) 0.09551(5) 0.0201(5) Uani 1 1 d
U11 U 0.45614(11) -0.25460(11) 0.14825(6) 0.0240(5) Uani 1 1 d
U12 U 0.34889(11) -0.03337(11) 0.06107(5) 0.0223(5) Uani 1 1 d
U13 U 0.12157(11) -0.02258(11) 0.07485(5) 0.0222(5) Uani 1 1 d
U14 U 0.24836(11) 0.34844(11) 0.27570(6) 0.0249(5) Uani 1 1 d
U15 U -0.04797(11) -0.03370(11) 0.28080(6) 0.0261(5) Uani 1 1 d
U16 U 0.62443(11) -0.06677(11) 0.24075(6) 0.0271(5) Uani 1 1 d
U17 U 0.59188(11) -0.27770(11) 0.23591(6) 0.0279(5) Uani 1 1 d
U18 U 0.01281(12) 0.36103(11) 0.29023(6) 0.0283(5) Uani 1 1 d
U19 U 0.01970(12) -0.02075(12) 0.38856(6) 0.0363(6) Uani 1 1 d
U20 U 0.40774(13) 0.15779(13) 0.37023(6) 0.0389(6) Uani 1 1 d
U21 U 0.32670(13) -0.35880(12) 0.36046(6) 0.0396(6) Uani 1 1 d
U22 U 0.04910(13) 0.17640(13) 0.39273(6) 0.0381(6) Uani 1 1 d
U23 U 0.54630(12) -0.36998(12) 0.34592(6) 0.0389(6) Uani 1 1 d
U24 U 0.59195(13) -0.04683(13) 0.35345(6) 0.0418(6) Uani 1 1 d
U25 U 0.27484(14) 0.08759(13) 0.44640(6) 0.0446(6) Uani 1 1 d
U26 U 0.58419(13) -0.25376(13) 0.41909(7) 0.0469(6) Uani 1 1 d
U27 U 0.22551(14) -0.23542(14) 0.43938(6) 0.0477(6) Uani 1 1 d
U28 U 0.38691(15) -0.16705(14) 0.47625(6) 0.0518(7) Uani 1 1 d
S1 S 0.2849(8) -0.0203(8) 0.3034(4) 0.036(4) Uani 1 1 d
Na1 Na 0.2622(9) -0.0433(9) 0.1668(4) 0.008(4) Uiso 1 1 d
Na2 Na 0.2941(9) 0.1517(9) 0.1706(5) 0.013(4) Uiso 1 1 d
Na3 Na 0.0828(10) 0.1599(10) 0.1832(5) 0.023(5) Uiso 1 1 d
Na4 Na 0.4023(11) -0.0357(11) 0.3791(5) 0.034(5) Uiso 1 1 d
Na5 Na 0.1672(12) -0.1243(12) 0.3211(6) 0.044(6) Uiso 1 1 d
Na6 Na 0.2140(11) 0.1678(11) 0.3276(5) 0.037(5) Uiso 1 1 d
Na7 Na 0.2150(11) -0.0273(11) 0.3911(6) 0.042(6) Uiso 1 1 d
Na8 Na 0.4964(12) -0.1407(12) 0.2998(6) 0.046(6) Uiso 1 1 d
Na9 Na 0.3780(12) -0.2051(12) 0.3755(6) 0.045(6) Uiso 1 1 d
Na10 Na 0.6546(13) -0.4096(13) 0.0543(6) 0.059(7) Uiso 1 1 d
Na11 Na -0.2521(12) 0.3685(12) -0.0398(6) 0.048(6) Uiso 1 1 d
Na12 Na -0.3430(14) 0.2111(14) 0.0327(7) 0.074(8) Uiso 1 1 d
Na13 Na -0.2683(13) 0.6952(13) 0.0834(7) 0.064(7) Uiso 1 1 d
Na14 Na 0.0588(14) 0.6999(14) 0.0613(7) 0.075(8) Uiso 1 1 d
O1 O 0.0850(16) 0.3518(16) 0.0556(8) 0.022(8) Uiso 1 1 d
O2 O -0.0916(15) 0.0210(15) 0.2146(8) 0.013(7) Uiso 1 1 d
O3 O 0.2079(16) 0.4133(17) 0.2087(8) 0.024(8) Uiso 1 1 d
O4 O 0.0471(15) 0.1264(15) 0.0512(8) 0.015(7) Uiso 1 1 d
O5 O 0.1112(18) -0.2061(18) 0.1969(9) 0.034(9) Uiso 1 1 d
O6 O 0.2978(15) 0.1166(15) 0.0355(7) 0.013(7) Uiso 1 1 d
O7 O 0.4674(17) 0.1920(17) 0.0948(8) 0.025(8) Uiso 1 1 d
O8 O -0.0284(17) 0.4272(17) 0.2253(9) 0.032(9) Uiso 1 1 d
O9 O 0.4396(16) 0.2875(16) 0.1445(8) 0.020(8) Uiso 1 1 d
O10 O 0.5936(16) -0.0122(16) 0.1746(8) 0.018(8) Uiso 1 1 d
O11 O 0.2646(16) -0.3209(16) 0.2275(8) 0.018(8) Uiso 1 1 d
O12 O 0.3636(16) 0.3185(16) 0.2397(8) 0.018(8) Uiso 1 1 d
O13 O 0.1902(17) -0.1700(16) 0.0973(8) 0.022(8) Uiso 1 1 d
O14 O 0.5778(17) 0.0842(17) 0.2221(8) 0.026(8) Uiso 1 1 d
O15 O 0.2513(15) -0.0746(16) 0.0494(8) 0.017(7) Uiso 1 1 d
O16 O -0.0079(15) 0.0333(15) 0.0996(7) 0.012(7) Uiso 1 1 d
O17 O 0.3161(14) -0.0165(14) 0.1052(7) 0.002(6) Uiso 1 1 d
O18 O 0.5587(17) -0.2255(17) 0.1692(9) 0.031(9) Uiso 1 1 d
O19 O 0.5143(17) -0.3329(17) 0.2095(9) 0.032(9) Uiso 1 1 d
O20 O -0.1601(16) 0.2248(17) 0.1301(8) 0.023(8) Uiso 1 1 d
O21 O -0.0404(15) 0.1434(15) 0.2024(8) 0.015(7) Uiso 1 1 d
O22 O 0.3444(17) -0.2767(17) 0.1292(9) 0.028(8) Uiso 1 1 d
O23 O 0.2838(17) 0.3916(17) 0.1100(9) 0.031(9) Uiso 1 1 d
O24 O 0.4011(18) -0.1811(18) 0.0847(9) 0.033(9) Uiso 1 1 d
O25 O 0.2224(16) -0.3341(16) 0.1534(8) 0.023(8) Uiso 1 1 d
O26 O 0.0195(15) 0.1473(15) 0.1280(8) 0.015(7) Uiso 1 1 d
O27 O 0.1211(16) -0.3358(16) 0.2612(8) 0.021(8) Uiso 1 1 d
O28 O 0.3136(18) 0.3041(18) 0.0572(9) 0.033(9) Uiso 1 1 d
O29 O 0.0423(18) -0.1828(18) 0.2966(9) 0.034(9) Uiso 1 1 d
O30 O 0.4338(15) 0.1243(16) 0.1734(8) 0.017(7) Uiso 1 1 d
O31 O -0.1763(15) 0.2878(16) 0.2230(8) 0.016(7) Uiso 1 1 d
O32 O 0.1653(15) -0.0120(15) 0.1149(7) 0.011(7) Uiso 1 1 d
O33 O -0.1348(15) 0.2018(15) 0.0525(8) 0.013(7) Uiso 1 1 d
O34 O -0.1308(18) 0.1148(19) 0.2668(9) 0.040(10) Uiso 1 1 d
O35 O 0.3548(16) -0.1210(17) 0.4250(8) 0.025(8) Uiso 1 1 d
O36 O 0.1324(18) 0.3721(18) 0.3094(9) 0.035(9) Uiso 1 1 d
O37 O -0.1266(16) 0.4108(16) 0.1340(8) 0.020(8) Uiso 1 1 d
O38 O 0.3069(16) 0.2699(16) 0.1854(8) 0.019(8) Uiso 1 1 d
O39 O 0.4246(15) 0.1692(15) 0.0210(8) 0.014(7) Uiso 1 1 d
O40 O 0.3854(16) -0.0409(16) 0.0152(8) 0.018(7) Uiso 1 1 d
O41 O 0.0338(19) 0.3081(19) 0.3571(9) 0.042(10) Uiso 1 1 d
O42 O 0.2044(17) 0.0241(17) 0.0351(9) 0.030(9) Uiso 1 1 d
O43 O 0.4467(16) 0.0047(16) 0.0745(8) 0.024(8) Uiso 1 1 d
O44 O 0.6565(18) -0.2041(18) 0.2581(9) 0.034(9) Uiso 1 1 d
O45 O 0.0131(16) -0.1507(16) 0.2548(8) 0.021(8) Uiso 1 1 d
O46 O 0.0427(16) 0.2865(16) 0.1314(8) 0.021(8) Uiso 1 1 d
O47 O 0.5138(16) 0.1011(16) 0.0992(8) 0.017(7) Uiso 1 1 d
O48 O -0.1013(18) 0.3452(18) 0.2680(9) 0.037(9) Uiso 1 1 d
O49 O 0.2542(15) 0.2509(15) 0.2722(8) 0.015(7) Uiso 1 1 d
O50 O -0.1872(18) 0.3198(18) 0.1787(9) 0.036(9) Uiso 1 1 d
O51 O 0.6407(17) -0.1755(17) 0.2163(9) 0.028(8) Uiso 1 1 d
O52 O -0.0407(15) 0.2988(15) 0.0584(7) 0.012(7) Uiso 1 1 d
O53 O 0.4954(15) -0.1937(15) 0.2443(8) 0.014(7) Uiso 1 1 d
O54 O 0.661(2) -0.113(2) 0.3053(10) 0.056(11) Uiso 1 1 d
O55 O 0.2425(17) 0.4493(18) 0.2782(9) 0.032(9) Uiso 1 1 d
O56 O -0.1051(18) 0.3243(18) 0.0837(9) 0.035(9) Uiso 1 1 d
O57 O 0.1191(17) -0.1456(17) 0.1159(8) 0.024(8) Uiso 1 1 d
O58 O 0.3417(15) 0.1373(15) 0.1085(7) 0.011(7) Uiso 1 1 d
O59 O -0.0889(15) 0.4757(15) 0.0578(8) 0.016(7) Uiso 1 1 d
O60 O 0.2110(15) 0.2813(15) 0.1203(7) 0.012(7) Uiso 1 1 d
O61 O 0.3092(19) 0.192(2) 0.4132(9) 0.045(10) Uiso 1 1 d
O62 O -0.0147(17) 0.2816(17) 0.2051(8) 0.028(8) Uiso 1 1 d
O63 O 0.6908(16) -0.3612(16) 0.2293(8) 0.020(8) Uiso 1 1 d
O64 O 0.2365(15) -0.1605(15) 0.1751(8) 0.016(7) Uiso 1 1 d
O65 O 0.0999(17) -0.0281(17) 0.3562(9) 0.031(9) Uiso 1 1 d
O66 O 0.1860(15) -0.1798(15) 0.2637(7) 0.011(7) Uiso 1 1 d
O67 O 0.1193(15) 0.1311(15) 0.3612(7) 0.011(7) Uiso 1 1 d
O68 O 0.7280(15) -0.0906(15) 0.2355(8) 0.016(7) Uiso 1 1 d
O69 O -0.0784(16) 0.4476(16) 0.1427(8) 0.024(8) Uiso 1 1 d
O70 O 0.4740(17) -0.2572(17) 0.3313(9) 0.031(9) Uiso 1 1 d
O71 O 0.2516(18) 0.2838(18) 0.0402(9) 0.033(9) Uiso 1 1 d
O72 O -0.081(2) 0.020(2) 0.3325(10) 0.049(10) Uiso 1 1 d
O73 O 0.0592(17) 0.4389(17) 0.1081(8) 0.027(8) Uiso 1 1 d
O74 O 0.3024(16) -0.2493(16) 0.3405(8) 0.021(8) Uiso 1 1 d
O75 O -0.1351(17) -0.0509(18) 0.2848(9) 0.033(9) Uiso 1 1 d
O76 O 0.0441(17) -0.0193(17) 0.2757(8) 0.029(8) Uiso 1 1 d
O77 O 0.3871(19) -0.1688(19) 0.1668(10) 0.046(10) Uiso 1 1 d
O78 O 0.5218(16) -0.0419(16) 0.2466(8) 0.021(8) Uiso 1 1 d
O79 O 0.2120(16) 0.4367(16) 0.1280(8) 0.021(8) Uiso 1 1 d
O80 O 0.1515(15) 0.4674(15) 0.0420(7) 0.013(7) Uiso 1 1 d
O81 O 0.279(2) 0.056(2) 0.4024(10) 0.052(11) Uiso 1 1 d
O82 O 0.5268(17) -0.3421(17) 0.1320(8) 0.030(9) Uiso 1 1 d
O83 O 0.3738(18) -0.3254(18) 0.1714(9) 0.036(9) Uiso 1 1 d
O84 O 0.1021(17) 0.4197(18) 0.2655(9) 0.032(9) Uiso 1 1 d
O85 O -0.056(2) 0.464(2) 0.2965(10) 0.054(11) Uiso 1 1 d
O86 O 0.3547(16) 0.1160(17) 0.3484(8) 0.025(8) Uiso 1 1 d
O87 O 0.2687(19) -0.3602(19) 0.3041(9) 0.044(10) Uiso 1 1 d
O88 O 0.3704(19) 0.2745(19) 0.3178(9) 0.044(10) Uiso 1 1 d
O89 O 0.3395(17) 0.4492(17) 0.1687(8) 0.029(8) Uiso 1 1 d
O90 O 0.5000(17) -0.0440(18) 0.3346(9) 0.033(9) Uiso 1 1 d
O91 O 0.0744(18) -0.0339(18) 0.0342(9) 0.038(9) Uiso 1 1 d
O92 O 0.272(2) -0.180(2) 0.4818(10) 0.059(11) Uiso 1 1 d
O93 O -0.2500(17) 0.1928(18) 0.1951(9) 0.033(9) Uiso 1 1 d
O94 O -0.2061(17) 0.4704(17) 0.1980(8) 0.030(9) Uiso 1 1 d
O95 O 0.0862(18) 0.2531(19) 0.2826(9) 0.042(10) Uiso 1 1 d
O96 O 0.202(2) -0.325(2) 0.3284(11) 0.072(13) Uiso 1 1 d
O97 O 0.149(2) 0.196(2) 0.4244(10) 0.053(11) Uiso 1 1 d
O98 O 0.4710(17) -0.1642(17) 0.0959(8) 0.028(8) Uiso 1 1 d
O99 O 0.2444(17) -0.1687(18) 0.3992(9) 0.033(9) Uiso 1 1 d
O100 O 0.4897(18) -0.1796(18) 0.3852(9) 0.036(9) Uiso 1 1 d
O101 O 0.6095(17) 0.1488(17) 0.1455(8) 0.030(9) Uiso 1 1 d
O102 O 0.222(2) -0.319(2) 0.4005(10) 0.055(11) Uiso 1 1 d
O103 O 0.4709(17) 0.2597(17) 0.1868(9) 0.031(9) Uiso 1 1 d
O104 O 0.3112(18) -0.0560(18) 0.3433(9) 0.037(9) Uiso 1 1 d
O105 O 0.6318(19) -0.020(2) 0.2920(10) 0.048(10) Uiso 1 1 d
O106 O 0.298(2) 0.287(2) 0.3391(11) 0.062(12) Uiso 1 1 d
O107 O -0.0253(19) -0.0782(19) 0.3485(10) 0.045(10) Uiso 1 1 d
O108 O 0.651(2) -0.193(2) 0.3801(12) 0.081(14) Uiso 1 1 d
O109 O 0.455(2) 0.205(3) 0.3944(12) 0.092(15) Uiso 1 1 d
O110 O 0.349(2) -0.467(2) 0.3801(11) 0.074(13) Uiso 1 1 d
O111 O -0.032(2) 0.290(2) 0.3408(10) 0.054(11) Uiso 1 1 d
O112 O 0.524(2) 0.098(2) 0.3329(11) 0.065(12) Uiso 1 1 d
O113 O -0.1325(18) 0.1371(19) 0.1381(9) 0.040(9) Uiso 1 1 d
O114 O 0.246(2) 0.072(2) 0.2944(10) 0.051(11) Uiso 1 1 d
O115 O -0.017(2) 0.214(2) 0.4270(11) 0.064(12) Uiso 1 1 d
O116 O 0.362(2) -0.060(2) 0.2840(10) 0.060(11) Uiso 1 1 d
O117 O 0.230(2) -0.052(2) 0.2934(11) 0.066(12) Uiso 1 1 d
O118 O -0.057(2) -0.013(2) 0.4227(11) 0.066(12) Uiso 1 1 d
O119 O 0.418(2) -0.210(2) 0.5262(11) 0.068(12) Uiso 1 1 d
O120 O 0.446(2) -0.404(2) 0.3259(12) 0.082(14) Uiso 1 1 d
O121 O 0.618(2) -0.477(2) 0.3637(11) 0.070(13) Uiso 1 1 d
O122 O 0.577(2) -0.379(2) 0.2833(11) 0.074(13) Uiso 1 1 d
O123 O 0.505(2) 0.008(2) 0.3994(12) 0.090(15) Uiso 1 1 d
O124 O 0.144(2) 0.114(2) 0.4488(12) 0.079(13) Uiso 1 1 d
O125 O 0.576(2) -0.368(2) 0.4097(11) 0.074(13) Uiso 1 1 d
O126 O 0.083(2) 0.032(2) 0.4247(12) 0.086(14) Uiso 1 1 d
O127 O 0.091(2) -0.170(2) 0.4118(10) 0.055(11) Uiso 1 1 d
O128 O -0.028(2) 0.127(2) 0.3685(11) 0.074(13) Uiso 1 1 d
O129 O 0.393(2) -0.041(2) 0.4800(10) 0.058(11) Uiso 1 1 d
O130 O 0.610(2) -0.144(2) 0.4131(11) 0.068(12) Uiso 1 1 d
O131 O 0.629(2) -0.339(2) 0.3016(12) 0.089(15) Uiso 1 1 d
O132 O 0.682(2) -0.043(2) 0.3736(12) 0.084(14) Uiso 1 1 d
O133 O 0.677(2) -0.329(2) 0.4543(10) 0.054(11) Uiso 1 1 d
O134 O 0.106(3) -0.130(3) 0.4468(14) 0.118(18) Uiso 1 1 d
O135 O 0.271(2) 0.130(2) 0.4886(11) 0.065(12) Uiso 1 1 d
O136 O 0.286(2) -0.042(2) 0.4843(12) 0.079(13) Uiso 1 1 d
O137 O 0.507(2) -0.279(2) 0.4643(12) 0.088(15) Uiso 1 1 d
O138 O 0.385(3) 0.105(3) 0.4314(12) 0.090(15) Uiso 1 1 d
O139 O 0.448(3) -0.376(3) 0.3927(15) 0.127(19) Uiso 1 1 d
O140 O 0.342(2) -0.270(2) 0.4785(11) 0.064(12) Uiso 1 1 d
O141 O 0.209(2) -0.306(2) 0.4799(11) 0.070(13) Uiso 1 1 d
O142 O 0.631(2) -0.340(2) 0.3796(12) 0.079(13) Uiso 1 1 d
O143 O 0.521(2) -0.178(2) 0.4620(11) 0.077(13) Uiso 1 1 d
O144 O 0.316(3) -0.350(3) 0.4219(13) 0.107(17) Uiso 1 1 d
O145 O 0.1999(18) 0.1182(19) 0.1421(9) 0.040(10) Uiso 1 1 d
O146 O 0.169(2) 0.211(2) 0.2063(11) 0.068(12) Uiso 1 1 d
O147 O 0.143(2) 0.009(2) 0.2055(11) 0.065(12) Uiso 1 1 d
O148 O 0.362(2) -0.005(2) 0.1905(12) 0.082(14) Uiso 1 1 d
O149 O 0.7659(16) -0.3789(17) 0.0337(8) 0.024(8) Uiso 1 1 d
O150 O 0.7200(19) -0.440(2) 0.1193(10) 0.050(10) Uiso 1 1 d
O151 O -0.004(2) 0.141(2) -0.0162(10) 0.055(11) Uiso 1 1 d
O152 O -0.2911(18) 0.3163(18) 0.0184(9) 0.036(9) Uiso 1 1 d
O153 O 0.0157(19) 0.7953(19) 0.1021(10) 0.048(10) Uiso 1 1 d
O154 O -0.2183(19) 0.1148(19) 0.0127(9) 0.043(10) Uiso 1 1 d
O155 O 0.1298(16) 0.6317(17) 0.0142(8) 0.025(8) Uiso 1 1 d
O156 O -0.4635(19) 0.288(2) 0.0555(10) 0.048(10) Uiso 1 1 d
O157 O -0.136(2) 0.617(2) 0.1232(10) 0.052(11) Uiso 1 1 d
O158 O 0.5897(18) -0.2599(19) 0.0551(9) 0.042(10) Uiso 1 1 d
O159 O -0.270(2) 0.137(2) 0.1006(10) 0.051(10) Uiso 1 1 d
O160 O 0.610(2) -0.370(2) -0.0114(10) 0.054(11) Uiso 1 1 d
O161 O 0.1861(19) 0.6004(19) 0.0972(10) 0.046(10) Uiso 1 1 d
O162 O -0.418(2) 0.259(2) -0.0280(11) 0.077(13) Uiso 1 1 d
O163 O 0.549(2) -0.436(2) 0.0812(10) 0.056(11) Uiso 1 1 d
O164 O -0.372(2) 0.090(2) 0.0529(10) 0.059(11) Uiso 1 1 d
O165 O -0.3248(19) 0.508(2) -0.0526(10) 0.049(10) Uiso 1 1 d
O166 O 0.026(2) 0.600(2) 0.1093(12) 0.091(15) Uiso 1 1 d
O167 O -0.167(2) 0.226(2) -0.0385(11) 0.067(12) Uiso 1 1 d
O168 O -0.230(2) 0.793(2) 0.0388(11) 0.077(13) Uiso 1 1 d
O169 O -0.061(2) 0.724(2) 0.0233(12) 0.088(14) Uiso 1 1 d
O170 O -0.351(2) 0.352(2) -0.0747(11) 0.075(13) Uiso 1 1 d
O171 O 0.739(3) -0.558(3) 0.0554(13) 0.099(16) Uiso 1 1 d
O172 O 0.376(3) 0.097(3) 0.2605(13) 0.095(15) Uiso 1 1 d
O173 O 0.823(3) -0.344(3) 0.2888(14) 0.122(19) Uiso 1 1 d
O174 O 0.615(3) -0.236(3) 0.5276(13) 0.096(15) Uiso 1 1 d
O175 O -0.285(3) -0.074(3) 0.1236(13) 0.098(16) Uiso 1 1 d
O176 O 0.0716(15) 0.1152(15) 0.2807(7) 0.011(7) Uiso 1 1 d
O177 O 0.3366(18) -0.1806(18) 0.2567(9) 0.037(9) Uiso 1 1 d
O178 O 0.461(2) 0.147(2) 0.2634(11) 0.061(11) Uiso 1 1 d
O179 O 0.5668(17) -0.5692(17) 0.1278(8) 0.026(8) Uiso 1 1 d
O180 O 0.4559(19) 0.5112(19) 0.1650(10) 0.046(10) Uiso 1 1 d
O181 O 0.043(2) -0.030(2) 0.1769(11) 0.059(11) Uiso 1 1 d
O182 O 0.104(2) 0.371(2) 0.1856(11) 0.064(12) Uiso 1 1 d
O183 O -0.0127(19) 0.5716(19) 0.0196(9) 0.044(10) Uiso 1 1 d
O184 O 0.495(2) -0.054(2) 0.1482(11) 0.061(12) Uiso 1 1 d
O185 O -0.2296(19) 0.0149(19) 0.0804(9) 0.043(10) Uiso 1 1 d
O186 O -0.053(3) 0.179(3) 0.2931(13) 0.097(15) Uiso 1 1 d
O187 O 0.5674(19) 0.4108(19) 0.2152(9) 0.042(10) Uiso 1 1 d
O188 O 0.700(2) 0.103(2) 0.2558(11) 0.062(12) Uiso 1 1 d
O189 O 0.9047(19) -0.2166(19) 0.2504(9) 0.046(10) Uiso 1 1 d
O190 O 0.484(2) -0.599(2) 0.1010(11) 0.063(12) Uiso 1 1 d
O191 O 0.783(2) 0.005(2) 0.1839(12) 0.079(14) Uiso 1 1 d
O192 O 0.142(2) 0.194(2) 0.0516(11) 0.063(12) Uiso 1 1 d
O193 O -0.178(3) -0.087(3) 0.0407(13) 0.093(15) Uiso 1 1 d
O194 O 0.554(2) -0.032(2) 0.4716(11) 0.071(13) Uiso 1 1 d
O195 O 0.414(3) 0.067(3) -0.0380(14) 0.112(17) Uiso 1 1 d
O196 O 0.331(2) -0.487(2) 0.2333(11) 0.074(13) Uiso 1 1 d
O197 O 0.914(3) -0.318(3) 0.2215(13) 0.093(15) Uiso 1 1 d
O198 O -0.025(3) 0.780(3) 0.1767(14) 0.117(18) Uiso 1 1 d
O199 O 0.783(2) -0.229(2) 0.1795(12) 0.090(15) Uiso 1 1 d
O200 O -0.176(2) -0.173(2) 0.3218(12) 0.089(15) Uiso 1 1 d

loop_
_atom_site_aniso_label
_atom_site_aniso_U_11
_atom_site_aniso_U_22
_atom_site_aniso_U_33
_atom_site_aniso_U_23
_atom_site_aniso_U_13
_atom_site_aniso_U_12
U1 0.0161(11) 0.0173(11) 0.0295(13) -0.0049(10) 0.0000(10) -0.0092(9)
U2 0.0190(11) 0.0188(11) 0.0309(14) -0.0056(10) 0.0030(10) -0.0071(9)
U3 0.0202(11) 0.0155(11) 0.0291(13) -0.0058(10) 0.0008(10) -0.0104(9)
U4 0.0159(10) 0.0133(10) 0.0260(13) -0.0031(9) 0.0012(9) -0.0082(9)
U5 0.0313(12) 0.0187(11) 0.0293(13) -0.0088(10) 0.0029(10) -0.0167(10)
U6 0.0171(11) 0.0157(10) 0.0254(13) -0.0051(9) 0.0029(9) -0.0089(9)
U7 0.0308(12) 0.0198(11) 0.0279(13) -0.0044(10) 0.0015(10) -0.0164(10)
U8 0.0176(11) 0.0268(12) 0.0320(14) -0.0042(10) 0.0032(10) -0.0125(10)
U9 0.0182(11) 0.0221(11) 0.0259(13) -0.0013(10) -0.0029(10) -0.0119(9)
U10 0.0147(10) 0.0174(11) 0.0250(13) -0.0001(9) -0.0018(9) -0.0076(9)
U11 0.0267(12) 0.0184(11) 0.0313(14) -0.0114(10) 0.0086(10) -0.0121(10)
U12 0.0258(11) 0.0212(11) 0.0272(13) -0.0110(10) 0.0084(10) -0.0151(10)
U13 0.0272(12) 0.0217(11) 0.0233(13) -0.0068(10) 0.0001(10) -0.0158(10)
U14 0.0270(12) 0.0209(11) 0.0300(13) -0.0108(10) 0.0010(10) -0.0120(10)
U15 0.0246(11) 0.0278(12) 0.0292(13) -0.0045(10) 0.0034(10) -0.0168(10)
U16 0.0150(11) 0.0240(12) 0.0382(14) -0.0061(10) -0.0035(10) -0.0069(9)
U17 0.0222(11) 0.0183(11) 0.0374(14) -0.0078(10) -0.0019(10) -0.0048(10)
U18 0.0307(12) 0.0220(11) 0.0351(14) -0.0137(10) 0.0090(11) -0.0122(10)
U19 0.0411(14) 0.0393(13) 0.0303(14) -0.0076(11) 0.0076(11) -0.0214(12)
U20 0.0407(14) 0.0442(14) 0.0362(15) -0.0132(12) -0.0029(12) -0.0223(12)
U21 0.0508(15) 0.0280(13) 0.0325(15) -0.0024(11) -0.0025(12) -0.0153(11)
U22 0.0394(13) 0.0442(14) 0.0319(15) -0.0139(12) 0.0083(11) -0.0193(12)
U23 0.0370(13) 0.0272(13) 0.0419(16) -0.0026(11) -0.0055(12) -0.0097(11)
U24 0.0370(13) 0.0426(14) 0.0421(16) -0.0105(12) -0.0101(12) -0.0160(12)
U25 0.0553(15) 0.0449(15) 0.0359(15) -0.0166(12) 0.0000(12) -0.0228(13)
U26 0.0426(14) 0.0417(14) 0.0409(16) -0.0051(12) -0.0107(12) -0.0102(12)
U27 0.0567(16) 0.0481(15) 0.0351(16) -0.0025(12) 0.0005(13) -0.0266(13)
U28 0.0684(17) 0.0495(15) 0.0296(15) -0.0043(12) -0.0103(13) -0.0243(14)
S1 0.028(8) 0.026(8) 0.050(11) -0.011(8) 0.002(8) -0.010(7)

loop_
_atom_type_symbol
_atom_type_description
_atom_type_scat_dispersion_real
_atom_type_scat_dispersion_imag
_atom_type_scat_source
O O 0.0106 0.0060 'International Tables Vol C Tables 4.2.6.8 and 6.1.1.4'
Na Na 0.0362 0.0249 'International Tables Vol C Tables 4.2.6.8 and 6.1.1.4'
S S 0.1246 0.1234 'International Tables Vol C Tables 4.2.6.8 and 6.1.1.4'
U U -9.6767 9.6646 'International Tables Vol C Tables 4.2.6.8 and 6.1.1.4'

loop_
_geom_angle_atom_site_label_1
_geom_angle_atom_site_label_2
_geom_angle_atom_site_label_3
_geom_angle
_geom_angle_site_symmetry_1
_geom_angle_site_symmetry_3
O101 U1 O30 176.4(13) . .
O101 U1 O7 90.1(12) . .
O30 U1 O7 93.3(11) . .
O101 U1 O14 89.3(12) . .
O30 U1 O14 87.3(11) . .
O7 U1 O14 179.2(10) . .
O101 U1 O9 91.6(11) . .
O30 U1 O9 90.8(10) . .
O7 U1 O9 71.3(9) . .
O14 U1 O9 109.2(9) . .
O101 U1 O10 93.6(11) . .
O30 U1 O10 84.0(10) . .
O7 U1 O10 110.1(9) . .
O14 U1 O10 69.4(9) . .
O9 U1 O10 174.6(9) . .
O101 U1 O47 89.9(11) . .
O30 U1 O47 92.0(10) . .
O7 U1 O47 35.9(8) . .
O14 U1 O47 143.6(9) . .
O9 U1 O47 107.1(9) . .
O10 U1 O47 74.3(9) . .
O101 U1 O103 91.9(11) . .
O30 U1 O103 88.4(10) . .
O7 U1 O103 107.8(10) . .
O14 U1 O103 72.7(9) . .
O9 U1 O103 36.5(9) . .
O10 U1 O103 141.6(10) . .
O47 U1 O103 143.7(9) . .
O101 U1 U16 98.8(9) . .
O30 U1 U16 77.6(8) . .
O7 U1 U16 143.4(7) . .
O14 U1 U16 36.3(6) . .
O9 U1 U16 143.0(7) . .
O10 U1 U16 34.4(7) . .
O47 U1 U16 108.3(6) . .
O103 U1 U16 107.3(7) . .
O101 U1 Na2 170.2(10) . .
O30 U1 Na2 13.5(8) . .
O7 U1 Na2 81.4(7) . .
O14 U1 Na2 99.3(7) . .
O9 U1 Na2 81.1(7) . .
O10 U1 Na2 93.9(6) . .
O47 U1 Na2 86.0(6) . .
O103 U1 Na2 86.1(7) . .
U16 U1 Na2 90.9(2) . .
O62 U2 O94 177.4(13) . .
O62 U2 O50 94.2(11) . .
O94 U2 O50 88.4(11) . .
O62 U2 O48 89.7(12) . .
O94 U2 O48 89.4(12) . .
O50 U2 O48 111.0(10) . .
O62 U2 O37 93.2(11) . .
O94 U2 O37 87.7(11) . .
O50 U2 O37 69.4(10) . .
O48 U2 O37 177.1(10) . .
O62 U2 O31 90.1(11) . .
O94 U2 O31 92.0(11) . .
O50 U2 O31 38.2(9) . .
O48 U2 O31 73.0(10) . .
O37 U2 O31 107.5(9) . .
O62 U2 O8 84.1(11) . .
O94 U2 O8 93.3(11) . .
O50 U2 O8 178.2(10) . .
O48 U2 O8 68.5(10) . .
O37 U2 O8 111.1(10) . .
O31 U2 O8 141.1(10) . .
O62 U2 O69 90.3(11) . .
O94 U2 O69 89.0(11) . .
O50 U2 O69 103.9(10) . .
O48 U2 O69 145.0(10) . .
O37 U2 O69 34.5(8) . .
O31 U2 O69 141.9(9) . .
O8 U2 O69 76.7(10) . .
O62 U2 U18 76.3(9) . .
O94 U2 U18 101.6(9) . .
O50 U2 U18 144.6(8) . .
O48 U2 U18 36.5(7) . .
O37 U2 U18 143.9(6) . .
O31 U2 U18 106.9(6) . .
O8 U2 U18 34.5(7) . .
O69 U2 U18 110.1(7) . .
O62 U2 Na3 15.6(10) . .
O94 U2 Na3 166.3(10) . .
O50 U2 Na3 81.8(7) . .
O48 U2 Na3 103.0(7) . .
O37 U2 Na3 79.9(7) . .
O31 U2 Na3 86.3(6) . .
O8 U2 Na3 96.6(7) . .
O69 U2 Na3 84.0(7) . .
U18 U2 Na3 91.9(2) . .
O38 U3 O89 173.5(13) . .
O38 U3 O12 85.4(11) . .
O89 U3 O12 89.9(11) . .
O38 U3 O9 92.8(11) . .
O89 U3 O9 93.1(11) . .
O12 U3 O9 110.0(9) . .
O38 U3 O23 93.7(11) . .
O89 U3 O23 90.9(11) . .
O12 U3 O23 178.6(10) . .
O9 U3 O23 71.2(10) . .
O38 U3 O79 93.2(11) . .
O89 U3 O79 87.8(11) . .
O12 U3 O79 142.7(9) . .
O9 U3 O79 107.3(10) . .
O23 U3 O79 36.2(9) . .
O38 U3 O103 89.8(11) . .
O89 U3 O103 93.1(11) . .
O12 U3 O103 72.5(10) . .
O9 U3 O103 37.5(9) . .
O23 U3 O103 108.7(10) . .
O79 U3 O103 144.8(10) . .
O38 U3 O3 82.7(11) . .
O89 U3 O3 91.4(11) . .
O12 U3 O3 68.7(9) . .
O9 U3 O3 175.3(9) . .
O23 U3 O3 110.1(10) . .
O79 U3 O3 74.2(9) . .
O103 U3 O3 140.8(10) . .
O38 U3 U14 75.6(9) . .
O89 U3 U14 98.0(9) . .
O12 U3 U14 34.6(6) . .
O9 U3 U14 142.2(7) . .
O23 U3 U14 144.1(7) . .
O79 U3 U14 109.1(7) . .
O103 U3 U14 105.6(7) . .
O3 U3 U14 35.4(7) . .
O38 U3 Na2 15.2(9) . .
O89 U3 Na2 170.9(9) . .
O12 U3 Na2 98.9(7) . .
O9 U3 Na2 81.7(7) . .
O23 U3 Na2 80.4(7) . .
O79 U3 Na2 86.6(7) . .
O103 U3 Na2 87.4(7) . .
O3 U3 Na2 94.0(7) . .
U14 U3 Na2 90.7(2) . .
O60 U4 O80 175.0(11) . .
O60 U4 O23 89.8(11) . .
O80 U4 O23 94.2(10) . .
O60 U4 O1 89.8(10) . .
O80 U4 O1 86.1(10) . .
O23 U4 O1 178.1(10) . .
O60 U4 O28 93.2(11) . .
O80 U4 O28 91.0(10) . .
O23 U4 O28 70.5(10) . .
O1 U4 O28 111.5(10) . .
O60 U4 O71 91.0(11) . .
O80 U4 O71 90.6(10) . .
O23 U4 O71 108.0(10) . .
O1 U4 O71 73.9(10) . .
O28 U4 O71 37.6(9) . .
O60 U4 O73 86.8(10) . .
O80 U4 O73 89.1(10) . .
O23 U4 O73 108.8(10) . .
O1 U4 O73 69.3(9) . .
O28 U4 O73 179.3(10) . .
O71 U4 O73 143.1(10) . .
O60 U4 O79 88.3(10) . .
O80 U4 O79 93.2(10) . .
O23 U4 O79 35.4(9) . .
O1 U4 O79 142.7(9) . .
O28 U4 O79 105.8(9) . .
O71 U4 O79 143.3(9) . .
O73 U4 O79 73.4(9) . .
O60 U4 U10 77.4(8) . .
O80 U4 U10 97.6(8) . .
O23 U4 U10 142.0(7) . .
O1 U4 U10 36.1(7) . .
O28 U4 U10 144.8(7) . .
O71 U4 U10 107.9(7) . .
O73 U4 U10 35.9(6) . .
O79 U4 U10 107.7(6) . .
O60 U4 Na2 12.1(8) . .
O80 U4 Na2 172.9(8) . .
O23 U4 Na2 80.3(7) . .
O1 U4 Na2 99.6(7) . .
O28 U4 Na2 83.0(7) . .
O71 U4 Na2 86.8(7) . .
O73 U4 Na2 97.0(7) . .
O79 U4 Na2 84.9(7) . .
U10 U4 Na2 89.5(2) . .
O64 U5 O25 174.6(12) . .
O64 U5 O22 93.8(11) . .
O25 U5 O22 89.7(11) . .
O64 U5 O57 90.4(10) . .
O25 U5 O57 92.6(11) . .
O22 U5 O57 104.6(10) . .
O64 U5 O13 93.7(11) . .
O25 U5 O13 91.3(11) . .
O22 U5 O13 69.7(10) . .
O57 U5 O13 34.9(9) . .
O64 U5 O83 90.8(11) . .
O25 U5 O83 89.4(11) . .
O22 U5 O83 38.3(10) . .
O57 U5 O83 142.9(10) . .
O13 U5 O83 108.0(10) . .
O64 U5 O11 88.5(11) . .
O25 U5 O11 86.4(11) . .
O22 U5 O11 112.3(9) . .
O57 U5 O11 143.1(9) . .
O13 U5 O11 176.9(9) . .
O83 U5 O11 74.0(10) . .
O64 U5 O5 84.4(11) . .
O25 U5 O5 92.2(11) . .
O22 U5 O5 178.1(10) . .
O57 U5 O5 75.4(10) . .
O13 U5 O5 110.3(10) . .
O83 U5 O5 141.6(11) . .
O11 U5 O5 67.7(9) . .
O64 U5 U7 77.3(8) . .
O25 U5 U7 97.5(9) . .
O22 U5 U7 145.0(7) . .
O57 U5 U7 109.2(7) . .
O13 U5 U7 143.6(7) . .
O83 U5 U7 107.3(8) . .
O11 U5 U7 35.0(6) . .
O5 U5 U7 34.5(7) . .
O64 U5 Na1 13.5(9) . .
O25 U5 Na1 171.6(9) . .
O22 U5 Na1 82.9(7) . .
O57 U5 Na1 85.4(7) . .
O13 U5 Na1 82.4(7) . .
O83 U5 Na1 87.3(7) . .
O11 U5 Na1 100.0(7) . .
O5 U5 Na1 95.3(7) . .
U7 U5 Na1 90.9(2) . .
O58 U6 O39 177.9(11) . .
O58 U6 O6 90.7(10) . .
O39 U6 O6 88.7(10) . .
O58 U6 O7 89.7(11) . .
O39 U6 O7 90.8(11) . .
O6 U6 O7 179.1(9) . .
O58 U6 O28 91.8(11) . .
O39 U6 O28 90.3(11) . .
O6 U6 O28 110.3(9) . .
O7 U6 O28 70.4(10) . .
O58 U6 O47 90.1(10) . .
O39 U6 O47 89.1(10) . .
O6 U6 O47 143.5(8) . .
O7 U6 O47 35.8(8) . .
O28 U6 O47 106.2(9) . .
O58 U6 O43 86.6(10) . .
O39 U6 O43 91.3(10) . .
O6 U6 O43 69.0(9) . .
O7 U6 O43 110.3(9) . .
O28 U6 O43 178.2(10) . .
O47 U6 O43 74.6(9) . .
O58 U6 O71 89.2(10) . .
O39 U6 O71 92.5(10) . .
O6 U6 O71 73.3(9) . .
O7 U6 O71 107.5(9) . .
O28 U6 O71 37.2(9) . .
O47 U6 O71 143.3(9) . .
O43 U6 O71 142.0(10) . .
O58 U6 U12 78.9(8) . .
O39 U6 U12 99.5(8) . .
O6 U6 U12 36.5(6) . .
O7 U6 U12 142.9(7) . .
O28 U6 U12 144.1(7) . .
O47 U6 U12 108.4(6) . .
O43 U6 U12 34.7(6) . .
O71 U6 U12 107.5(7) . .
O58 U6 Na2 11.3(8) . .
O39 U6 Na2 170.2(8) . .
O6 U6 Na2 100.1(7) . .
O7 U6 Na2 80.4(7) . .
O28 U6 Na2 82.8(8) . .
O47 U6 Na2 86.2(7) . .
O43 U6 Na2 95.7(7) . .
O71 U6 Na2 86.1(7) . .
U12 U6 Na2 90.2(2) . .
O66 U7 O27 179.6(12) . .
O66 U7 O87 90.3(11) . .
O27 U7 O87 89.6(11) . .
O66 U7 O5 95.0(11) . .
O27 U7 O5 85.3(11) . .
O87 U7 O5 139.1(11) . .
O66 U7 O11 90.0(10) . .
O27 U7 O11 90.3(10) . .
O87 U7 O11 70.2(10) . .
O5 U7 O11 69.3(9) . .
O66 U7 O96 91.2(12) . .
O27 U7 O96 88.5(12) . .
O87 U7 O96 37.1(11) . .
O5 U7 O96 172.9(11) . .
O11 U7 O96 107.3(11) . .
O66 U7 O45 90.2(10) . .
O27 U7 O45 89.6(10) . .
O87 U7 O45 147.1(11) . .
O5 U7 O45 73.6(10) . .
O11 U7 O45 142.7(9) . .
O96 U7 O45 110.0(11) . .
O66 U7 O29 86.5(10) . .
O27 U7 O29 93.1(11) . .
O87 U7 O29 111.0(11) . .
O5 U7 O29 109.8(10) . .
O11 U7 O29 176.4(9) . .
O96 U7 O29 74.0(12) . .
O45 U7 O29 36.2(9) . .
O66 U7 Na5 35.9(9) . .
O27 U7 Na5 143.7(9) . .
O87 U7 Na5 81.9(8) . .
O5 U7 Na5 123.3(8) . .
O11 U7 Na5 119.1(7) . .
O96 U7 Na5 63.8(9) . .
O45 U7 Na5 79.4(7) . .
O29 U7 Na5 58.2(7) . .
O66 U7 U5 84.5(8) . .
O27 U7 U5 95.9(9) . .
O87 U7 U5 104.9(8) . .
O5 U7 U5 36.0(7) . .
O11 U7 U5 35.1(6) . .
O96 U7 U5 141.8(9) . .
O45 U7 U5 108.0(7) . .
O29 U7 U5 143.0(7) . .
Na5 U7 U5 120.4(3) . .
O21 U8 O93 174.5(13) . .
O21 U8 O113 92.4(11) . .
O93 U8 O113 91.1(12) . .
O21 U8 O20 94.9(11) . .
O93 U8 O20 90.3(12) . .
O113 U8 O20 35.1(9) . .
O21 U8 O2 83.3(10) . .
O93 U8 O2 93.4(11) . .
O113 U8 O2 76.4(10) . .
O20 U8 O2 111.5(9) . .
O21 U8 O50 93.1(11) . .
O93 U8 O50 90.2(11) . .
O113 U8 O50 103.7(11) . .
O20 U8 O50 68.6(10) . .
O2 U8 O50 176.4(9) . .
O21 U8 O31 89.5(10) . .
O93 U8 O31 90.5(11) . .
O113 U8 O31 141.4(10) . .
O20 U8 O31 106.3(9) . .
O2 U8 O31 142.0(9) . .
O50 U8 O31 37.7(9) . .
O21 U8 O34 86.9(11) . .
O93 U8 O34 87.9(12) . .
O113 U8 O34 145.0(10) . .
O20 U8 O34 178.2(10) . .
O2 U8 O34 68.7(9) . .
O50 U8 O34 111.3(10) . .
O31 U8 O34 73.6(9) . .
O21 U8 U15 75.7(8) . .
O93 U8 U15 99.1(9) . .
O113 U8 U15 110.5(7) . .
O20 U8 U15 144.9(7) . .
O2 U8 U15 34.8(6) . .
O50 U8 U15 144.2(8) . .
O31 U8 U15 107.3(6) . .
O34 U8 U15 35.7(7) . .
O21 U8 Na3 15.9(9) . .
O93 U8 Na3 169.4(10) . .
O113 U8 Na3 85.0(8) . .
O20 U8 Na3 80.8(7) . .
O2 U8 Na3 95.2(6) . .
O50 U8 Na3 81.2(7) . .
O31 U8 Na3 86.5(6) . .
O34 U8 Na3 101.0(7) . .
U15 U8 Na3 91.5(2) . .
O26 U9 O33 176.1(11) . .
O26 U9 O20 91.6(11) . .
O33 U9 O20 91.0(10) . .
O26 U9 O16 85.1(10) . .
O33 U9 O16 91.3(10) . .
O20 U9 O16 109.6(9) . .
O26 U9 O113 88.1(11) . .
O33 U9 O113 92.4(11) . .
O20 U9 O113 35.1(9) . .
O16 U9 O113 74.5(9) . .
O26 U9 O56 92.0(11) . .
O33 U9 O56 91.6(10) . .
O20 U9 O56 71.2(10) . .
O16 U9 O56 177.0(10) . .
O113 U9 O56 106.2(10) . .
O26 U9 O4 87.6(10) . .
O33 U9 O4 89.8(10) . .
O20 U9 O4 178.8(10) . .
O16 U9 O4 69.5(8) . .
O113 U9 O4 144.0(9) . .
O56 U9 O4 109.6(9) . .
O26 U9 O52 90.6(10) . .
O33 U9 O52 91.3(10) . .
O20 U9 O52 106.5(9) . .
O16 U9 O52 143.7(9) . .
O113 U9 O52 141.5(9) . .
O56 U9 O52 35.3(8) . .
O4 U9 O52 74.3(8) . .
O26 U9 U13 75.8(8) . .
O33 U9 U13 100.4(8) . .
O20 U9 U13 143.0(7) . .
O16 U9 U13 36.0(6) . .
O113 U9 U13 108.7(7) . .
O56 U9 U13 142.3(7) . .
O4 U9 U13 35.9(6) . .
O52 U9 U13 108.2(6) . .
O46 U10 O59 177.5(12) . .
O46 U10 O56 92.7(11) . .
O59 U10 O56 89.0(11) . .
O46 U10 O37 91.1(11) . .
O59 U10 O37 91.2(10) . .
O56 U10 O37 70.6(10) . .
O46 U10 O69 89.5(11) . .
O59 U10 O69 91.7(10) . .
O56 U10 O69 106.8(10) . .
O37 U10 O69 36.2(9) . .
O46 U10 O52 91.2(10) . .
O59 U10 O52 89.1(10) . .
O56 U10 O52 36.8(9) . .
O37 U10 O52 107.3(9) . .
O69 U10 O52 143.6(9) . .
O46 U10 O73 87.5(11) . .
O59 U10 O73 90.8(10) . .
O56 U10 O73 179.5(11) . .
O37 U10 O73 108.9(9) . .
O69 U10 O73 72.7(9) . .
O52 U10 O73 143.7(9) . .
O46 U10 O1 89.4(11) . .
O59 U10 O1 88.2(10) . .
O56 U10 O1 111.8(10) . .
O37 U10 O1 177.5(9) . .
O69 U10 O1 141.3(9) . .
O52 U10 O1 75.1(9) . .
O73 U10 O1 68.7(9) . .
O46 U10 U4 77.7(9) . .
O59 U10 U4 99.8(8) . .
O56 U10 U4 144.0(7) . .
O37 U10 U4 143.0(7) . .
O69 U10 U4 107.7(7) . .
O52 U10 U4 108.0(6) . .
O73 U10 U4 36.5(7) . .
O1 U10 U4 34.9(6) . .
O46 U10 Na3 13.0(9) . .
O59 U10 Na3 169.5(8) . .
O56 U10 Na3 81.9(8) . .
O37 U10 Na3 80.8(7) . .
O69 U10 Na3 85.9(7) . .
O52 U10 Na3 86.7(6) . .
O73 U10 Na3 98.3(7) . .
O1 U10 Na3 100.0(7) . .
U4 U10 Na3 90.6(2) . .
O82 U11 O77 177.4(14) . .
O82 U11 O19 88.4(12) . .
O77 U11 O19 89.0(13) . .
O82 U11 O98 89.3(11) . .
O77 U11 O98 92.6(12) . .
O19 U11 O98 141.5(10) . .
O82 U11 O24 88.6(12) . .
O77 U11 O24 94.0(12) . .
O19 U11 O24 177.0(10) . .
O98 U11 O24 38.8(9) . .
O82 U11 O18 94.5(11) . .
O77 U11 O18 84.3(12) . .
O19 U11 O18 68.1(10) . .
O98 U11 O18 73.7(10) . .
O24 U11 O18 112.5(10) . .
O82 U11 O22 89.7(11) . .
O77 U11 O22 91.4(12) . .
O19 U11 O22 111.4(10) . .
O98 U11 O22 107.1(10) . .
O24 U11 O22 68.3(10) . .
O18 U11 O22 175.7(10) . .
O82 U11 O83 91.6(11) . .
O77 U11 O83 88.0(12) . .
O19 U11 O83 74.9(10) . .
O98 U11 O83 143.6(10) . .
O24 U11 O83 104.8(10) . .
O18 U11 O83 142.3(10) . .
O22 U11 O83 36.5(9) . .
O82 U11 U17 100.2(9) . .
O77 U11 U17 77.5(10) . .
O19 U11 U17 35.6(7) . .
O98 U11 U17 107.6(7) . .
O24 U11 U17 145.7(7) . .
O18 U11 U17 34.3(7) . .
O22 U11 U17 143.9(7) . .
O83 U11 U17 108.0(7) . .
O82 U11 Na1 168.4(10) . .
O77 U11 Na1 14.0(11) . .
O19 U11 Na1 101.4(7) . .
O98 U11 Na1 86.7(7) . .
O24 U11 Na1 81.5(7) . .
O18 U11 Na1 94.8(7) . .
O22 U11 Na1 81.1(7) . .
O83 U11 Na1 85.3(7) . .
U17 U11 Na1 91.4(2) . .
O17 U12 O40 173.4(11) . .
O17 U12 O43 85.5(10) . .
O40 U12 O43 89.0(11) . .
O17 U12 O15 93.3(10) . .
O40 U12 O15 92.3(10) . .
O43 U12 O15 178.2(10) . .
O17 U12 O24 92.0(10) . .
O40 U12 O24 93.3(11) . .
O43 U12 O24 110.4(10) . .
O15 U12 O24 68.3(9) . .
O17 U12 O6 89.4(9) . .
O40 U12 O6 85.2(10) . .
O43 U12 O6 69.3(9) . .
O15 U12 O6 112.1(8) . .
O24 U12 O6 178.5(10) . .
O17 U12 O98 88.7(10) . .
O40 U12 O98 93.2(10) . .
O43 U12 O98 73.1(9) . .
O15 U12 O98 105.6(9) . .
O24 U12 O98 37.3(9) . .
O6 U12 O98 142.3(9) . .
O17 U12 O42 89.3(10) . .
O40 U12 O42 92.9(11) . .
O43 U12 O42 143.3(9) . .
O15 U12 O42 37.8(8) . .
O24 U12 O42 106.1(10) . .
O6 U12 O42 74.4(9) . .
O98 U12 O42 143.2(9) . .
O17 U12 U6 77.5(7) . .
O40 U12 U6 95.9(8) . .
O43 U12 U6 36.1(6) . .
O15 U12 U6 144.8(6) . .
O24 U12 U6 144.6(7) . .
O6 U12 U6 35.4(6) . .
O98 U12 U6 108.0(7) . .
O42 U12 U6 107.5(6) . .
O32 U13 O91 178.5(12) . .
O32 U13 O13 91.9(10) . .
O91 U13 O13 87.8(11) . .
O32 U13 O4 90.0(10) . .
O91 U13 O4 90.2(11) . .
O13 U13 O4 177.6(9) . .
O32 U13 O16 88.3(10) . .
O91 U13 O16 90.4(11) . .
O13 U13 O16 109.8(9) . .
O4 U13 O16 68.8(8) . .
O32 U13 O42 89.7(11) . .
O91 U13 O42 91.8(12) . .
O13 U13 O42 109.9(9) . .
O4 U13 O42 71.6(9) . .
O16 U13 O42 140.3(9) . .
O32 U13 O15 91.2(10) . .
O91 U13 O15 90.1(11) . .
O13 U13 O15 71.9(9) . .
O4 U13 O15 109.6(9) . .
O16 U13 O15 178.3(9) . .
O42 U13 O15 38.0(8) . .
O32 U13 O57 88.7(10) . .
O91 U13 O57 90.3(11) . .
O13 U13 O57 34.2(8) . .
O4 U13 O57 144.4(9) . .
O16 U13 O57 75.6(9) . .
O42 U13 O57 143.9(9) . .
O15 U13 O57 106.0(9) . .
O32 U13 U9 79.3(8) . .
O91 U13 U9 100.0(9) . .
O13 U13 U9 142.9(7) . .
O4 U13 U9 36.2(6) . .
O16 U13 U9 34.9(6) . .
O42 U13 U9 106.1(7) . .
O15 U13 U9 143.4(6) . .
O57 U13 U9 109.0(6) . .
O32 U13 Na1 11.5(8) . .
O91 U13 Na1 168.9(9) . .
O13 U13 Na1 82.1(7) . .
O4 U13 Na1 99.9(7) . .
O16 U13 Na1 97.4(6) . .
O42 U13 Na1 87.3(7) . .
O15 U13 Na1 82.4(7) . .
O57 U13 Na1 84.0(7) . .
U9 U13 Na1 90.8(2) . .
O49 U14 O55 178.9(13) . .
O49 U14 O106 89.3(12) . .
O55 U14 O106 91.7(13) . .
O49 U14 O88 91.0(11) . .
O55 U14 O88 89.5(12) . .
O106 U14 O88 37.3(10) . .
O49 U14 O36 88.7(11) . .
O55 U14 O36 92.0(11) . .
O106 U14 O36 73.7(12) . .
O88 U14 O36 111.0(11) . .
O49 U14 O84 92.3(10) . .
O55 U14 O84 87.8(11) . .
O106 U14 O84 112.6(12) . .
O88 U14 O84 149.6(11) . .
O36 U14 O84 39.0(10) . .
O49 U14 O3 93.0(11) . .
O55 U14 O3 86.0(11) . .
O106 U14 O3 174.6(11) . .
O88 U14 O3 137.7(10) . .
O36 U14 O3 111.2(10) . .
O84 U14 O3 72.2(10) . .
O49 U14 O12 87.7(10) . .
O55 U14 O12 91.5(11) . .
O106 U14 O12 107.8(11) . .
O88 U14 O12 70.6(10) . .
O36 U14 O12 176.1(9) . .
O84 U14 O12 139.6(10) . .
O3 U14 O12 67.5(9) . .
O49 U14 Na6 36.8(9) . .
O55 U14 Na6 144.3(10) . .
O106 U14 Na6 61.8(9) . .
O88 U14 Na6 82.9(8) . .
O36 U14 Na6 59.1(7) . .
O84 U14 Na6 81.8(7) . .
O3 U14 Na6 122.3(7) . .
O12 U14 Na6 118.2(7) . .
O49 U14 U3 83.3(8) . .
O55 U14 U3 95.6(10) . .
O106 U14 U3 140.1(9) . .
O88 U14 U3 103.5(8) . .
O36 U14 U3 144.7(7) . .
O84 U14 U3 106.9(7) . .
O3 U14 U3 35.7(6) . .
O12 U14 U3 33.1(6) . .
Na6 U14 U3 120.1(3) . .
O75 U15 O76 177.7(13) . .
O75 U15 O72 88.2(12) . .
O76 U15 O72 93.8(12) . .
O75 U15 O2 86.5(11) . .
O76 U15 O2 92.8(11) . .
O72 U15 O2 134.9(10) . .
O75 U15 O45 87.1(11) . .
O76 U15 O45 90.6(11) . .
O72 U15 O45 150.2(11) . .
O2 U15 O45 74.1(9) . .
O75 U15 O34 92.4(12) . .
O76 U15 O34 89.4(11) . .
O72 U15 O34 64.4(11) . .
O2 U15 O34 71.2(10) . .
O45 U15 O34 145.3(10) . .
O75 U15 O107 86.9(12) . .
O76 U15 O107 94.0(12) . .
O72 U15 O107 39.3(10) . .
O2 U15 O107 171.4(10) . .
O45 U15 O107 110.9(10) . .
O34 U15 O107 103.7(11) . .
O75 U15 O29 90.7(11) . .
O76 U15 O29 87.6(11) . .
O72 U15 O29 114.0(11) . .
O2 U15 O29 110.8(9) . .
O45 U15 O29 36.7(9) . .
O34 U15 O29 176.4(10) . .
O107 U15 O29 74.7(10) . .
O75 U15 Na5 142.4(10) . .
O76 U15 Na5 37.0(9) . .
O72 U15 Na5 85.5(9) . .
O2 U15 Na5 122.9(7) . .
O45 U15 Na5 80.4(7) . .
O34 U15 Na5 117.6(8) . .
O107 U15 Na5 65.4(8) . .
O29 U15 Na5 58.9(8) . .
O75 U15 U8 97.9(9) . .
O76 U15 U8 82.7(9) . .
O72 U15 U8 101.8(8) . .
O2 U15 U8 35.3(6) . .
O45 U15 U8 108.0(7) . .
O34 U15 U8 37.7(8) . .
O107 U15 U8 140.9(7) . .
O29 U15 U8 143.4(7) . .
Na5 U15 U8 119.6(3) . .
O78 U16 O68 178.9(13) . .
O78 U16 O44 88.0(11) . .
O68 U16 O44 92.7(11) . .
O78 U16 O105 89.9(12) . .
O68 U16 O105 89.0(12) . .
O44 U16 O105 111.8(11) . .
O78 U16 O54 91.6(12) . .
O68 U16 O54 87.7(12) . .
O44 U16 O54 73.5(12) . .
O105 U16 O54 38.5(10) . .
O78 U16 O51 90.3(11) . .
O68 U16 O51 90.8(11) . .
O44 U16 O51 37.6(10) . .
O105 U16 O51 149.4(11) . .
O54 U16 O51 110.9(11) . .
O78 U16 O10 91.9(11) . .
O68 U16 O10 88.7(11) . .
O44 U16 O10 110.6(10) . .
O105 U16 O10 137.6(10) . .
O54 U16 O10 174.7(11) . .
O51 U16 O10 73.0(10) . .
O78 U16 O14 87.2(11) . .
O68 U16 O14 92.1(10) . .
O44 U16 O14 175.2(10) . .
O105 U16 O14 68.7(11) . .
O54 U16 O14 107.2(11) . .
O51 U16 O14 141.9(10) . .
O10 U16 O14 69.1(9) . .
O78 U16 Na8 37.4(9) . .
O68 U16 Na8 142.6(9) . .
O44 U16 Na8 58.5(8) . .
O105 U16 Na8 81.7(9) . .
O54 U16 Na8 62.8(9) . .
O51 U16 Na8 80.1(8) . .
O10 U16 Na8 122.0(7) . .
O14 U16 Na8 117.3(7) . .
O78 U16 U1 82.4(9) . .
O68 U16 U1 97.5(8) . .
O44 U16 U1 143.6(8) . .
O105 U16 U1 103.3(8) . .
O54 U16 U1 141.5(8) . .
O51 U16 U1 107.1(7) . .
O10 U16 U1 35.4(6) . .
O14 U16 U1 34.9(7) . .
Na8 U16 U1 119.9(3) . .
O53 U17 O63 177.4(12) . .
O53 U17 O131 90.7(13) . .
O63 U17 O131 87.4(13) . .
O53 U17 O122 90.8(12) . .
O63 U17 O122 89.0(12) . .
O131 U17 O122 42.4(12) . .
O53 U17 O18 92.5(11) . .
O63 U17 O18 89.5(11) . .
O131 U17 O18 176.0(12) . .
O122 U17 O18 135.0(12) . .
O53 U17 O51 88.7(10) . .
O63 U17 O51 90.2(10) . .
O131 U17 O51 108.4(12) . .
O122 U17 O51 150.8(12) . .
O18 U17 O51 74.2(10) . .
O53 U17 O19 89.3(10) . .
O63 U17 O19 93.1(10) . .
O131 U17 O19 111.4(12) . .
O122 U17 O19 69.0(12) . .
O18 U17 O19 66.3(10) . .
O51 U17 O19 140.2(10) . .
O53 U17 O44 85.3(10) . .
O63 U17 O44 92.5(11) . .
O131 U17 O44 73.6(12) . .
O122 U17 O44 115.9(12) . .
O18 U17 O44 109.1(10) . .
O51 U17 O44 35.0(9) . .
O19 U17 O44 172.7(10) . .
O53 U17 Na8 36.0(9) . .
O63 U17 Na8 141.4(9) . .
O131 U17 Na8 62.3(10) . .
O122 U17 Na8 84.0(10) . .
O18 U17 Na8 121.5(7) . .
O51 U17 Na8 78.6(7) . .
O19 U17 Na8 119.1(7) . .
O44 U17 Na8 57.8(7) . .
O53 U17 U11 82.9(8) . .
O63 U17 U11 99.7(9) . .
O131 U17 U11 143.6(10) . .
O122 U17 U11 101.7(10) . .
O18 U17 U11 34.8(7) . .
O51 U17 U11 107.3(7) . .
O19 U17 U11 33.2(7) . .
O44 U17 U11 140.7(7) . .
Na8 U17 U11 118.9(3) . .
O85 U18 O95 178.9(15) . .
O85 U18 O8 84.9(13) . .
O95 U18 O8 94.2(12) . .
O85 U18 O41 87.9(13) . .
O95 U18 O41 93.1(12) . .
O8 U18 O41 171.3(10) . .
O85 U18 O111 93.2(13) . .
O95 U18 O111 88.0(12) . .
O8 U18 O111 136.7(11) . .
O41 U18 O111 38.7(10) . .
O85 U18 O84 86.6(13) . .
O95 U18 O84 92.5(11) . .
O8 U18 O84 71.2(10) . .
O41 U18 O84 113.3(10) . .
O111 U18 O84 151.9(11) . .
O85 U18 O48 92.0(13) . .
O95 U18 O48 88.3(11) . .
O8 U18 O48 68.8(10) . .
O41 U18 O48 106.6(11) . .
O111 U18 O48 68.1(11) . .
O84 U18 O48 140.0(10) . .
O85 U18 O36 91.0(13) . .
O95 U18 O36 88.6(11) . .
O8 U18 O36 109.3(10) . .
O41 U18 O36 75.8(11) . .
O111 U18 O36 114.0(11) . .
O84 U18 O36 38.0(9) . .
O48 U18 O36 176.2(10) . .
O85 U18 Na6 143.5(11) . .
O95 U18 Na6 36.8(10) . .
O8 U18 Na6 122.8(8) . .
O41 U18 Na6 65.8(8) . .
O111 U18 Na6 81.9(8) . .
O84 U18 Na6 81.8(7) . .
O48 U18 Na6 118.6(7) . .
O36 U18 Na6 59.3(7) . .
O85 U18 U2 98.1(11) . .
O95 U18 U2 81.5(9) . .
O8 U18 U2 36.3(7) . .
O41 U18 U2 140.8(8) . .
O111 U18 U2 102.1(8) . .
O84 U18 U2 105.7(7) . .
O48 U18 U2 35.0(7) . .
O36 U18 U2 142.2(7) . .
Na6 U18 U2 118.3(3) . .
O118 U19 O65 177.1(15) . .
O118 U19 O127 91.6(13) . .
O65 U19 O127 88.5(12) . .
O118 U19 O107 96.5(14) . .
O65 U19 O107 86.3(12) . .
O127 U19 O107 71.6(11) . .
O118 U19 O128 94.3(14) . .
O65 U19 O128 85.1(13) . .
O127 U19 O128 169.0(12) . .
O107 U19 O128 116.8(12) . .
O118 U19 O126 91.5(15) . .
O65 U19 O126 85.7(13) . .
O127 U19 O126 106.3(13) . .
O107 U19 O126 171.8(12) . .
O128 U19 O126 64.4(13) . .
O118 U19 O134 78.2(16) . .
O65 U19 O134 100.1(14) . .
O127 U19 O134 41.1(13) . .
O107 U19 O134 111.6(13) . .
O128 U19 O134 131.6(14) . .
O126 U19 O134 68.1(14) . .
O118 U19 O72 92.9(14) . .
O65 U19 O72 89.8(12) . .
O127 U19 O72 109.1(11) . .
O107 U19 O72 37.6(9) . .
O128 U19 O72 79.9(12) . .
O126 U19 O72 144.2(12) . .
O134 U19 O72 147.3(13) . .
O118 U19 Na7 135.4(12) . .
O65 U19 Na7 41.7(10) . .
O127 U19 Na7 87.1(9) . .
O107 U19 Na7 124.9(8) . .
O128 U19 Na7 82.2(10) . .
O126 U19 Na7 46.9(10) . .
O134 U19 Na7 72.0(11) . .
O72 U19 Na7 129.5(8) . .
O118 U19 Na5 154.2(11) . .
O65 U19 Na5 27.7(9) . .
O127 U19 Na5 67.7(9) . .
O107 U19 Na5 63.2(8) . .
O128 U19 Na5 108.8(10) . .
O126 U19 Na5 108.6(10) . .
O134 U19 Na5 94.1(11) . .
O72 U19 Na5 80.3(8) . .
Na7 U19 Na5 61.7(4) . .
O118 U19 U22 100.2(11) . .
O65 U19 U22 77.8(9) . .
O127 U19 U22 138.6(8) . .
O107 U19 U22 144.2(8) . .
O128 U19 U22 30.9(9) . .
O126 U19 U22 34.7(10) . .
O134 U19 U22 102.8(11) . .
O72 U19 U22 109.7(7) . .
Na7 U19 U22 56.9(3) . .
Na5 U19 U22 105.5(3) . .
O118 U19 U27 105.0(11) . .
O65 U19 U27 73.8(9) . .
O127 U19 U27 29.9(8) . .
O107 U19 U27 96.7(8) . .
O128 U19 U27 139.1(9) . .
O126 U19 U27 79.2(9) . .
O134 U19 U27 29.4(11) . .
O72 U19 U27 133.2(7) . .
Na7 U19 U27 58.7(3) . .
Na5 U19 U27 64.8(3) . .
U22 U19 U27 109.00(7) . .
O86 U20 O109 175.7(15) . .
O86 U20 O138 93.5(14) . .
O109 U20 O138 84.2(17) . .
O86 U20 O106 83.9(12) . .
O109 U20 O106 93.6(15) . .
O138 U20 O106 112.4(14) . .
O86 U20 O88 93.5(12) . .
O109 U20 O88 86.5(15) . .
O138 U20 O88 147.5(13) . .
O106 U20 O88 37.3(10) . .
O86 U20 O61 90.0(12) . .
O109 U20 O61 85.9(15) . .
O138 U20 O61 39.0(11) . .
O106 U20 O61 73.4(12) . .
O88 U20 O61 109.3(11) . .
O86 U20 O123 83.9(13) . .
O109 U20 O123 98.5(16) . .
O138 U20 O123 66.0(14) . .
O106 U20 O123 167.5(13) . .
O88 U20 O123 146.4(12) . .
O61 U20 O123 104.1(12) . .
O86 U20 O112 89.6(12) . .
O109 U20 O112 94.7(15) . .
O138 U20 O112 131.5(13) . .
O106 U20 O112 116.1(12) . .
O88 U20 O112 80.3(11) . .
O61 U20 O112 170.4(11) . .
O123 U20 O112 66.3(13) . .
O86 U20 Na4 39.7(9) . .
O109 U20 Na4 141.4(13) . .
O138 U20 Na4 68.9(10) . .
O106 U20 Na4 121.6(9) . .
O88 U20 Na4 130.7(8) . .
O61 U20 Na4 89.5(8) . .
O123 U20 Na4 45.9(10) . .
O112 U20 Na4 84.0(8) . .
O86 U20 Na6 27.0(9) . .
O109 U20 Na6 149.1(13) . .
O138 U20 Na6 91.0(11) . .
O106 U20 Na6 60.2(9) . .
O88 U20 Na6 81.3(8) . .
O61 U20 Na6 71.8(8) . .
O123 U20 Na6 107.3(10) . .
O112 U20 Na6 110.9(9) . .
Na4 U20 Na6 61.5(4) . .
O86 U20 U24 78.5(8) . .
O109 U20 U24 105.5(12) . .
O138 U20 U24 100.8(10) . .
O106 U20 U24 143.2(9) . .
O88 U20 U24 111.8(8) . .
O61 U20 U24 137.8(8) . .
O123 U20 U24 34.9(10) . .
O112 U20 U24 33.0(8) . .
Na4 U20 U24 56.1(3) . .
Na6 U20 U24 105.3(3) . .
O86 U20 U25 70.5(9) . .
O109 U20 U25 106.3(13) . .
O138 U20 U25 27.0(10) . .
O106 U20 U25 95.2(9) . .
O88 U20 U25 132.2(8) . .
O61 U20 U25 30.9(8) . .
O123 U20 U25 78.3(10) . .
O112 U20 U25 141.1(8) . .
Na4 U20 U25 59.1(3) . .
Na6 U20 U25 64.1(3) . .
U24 U20 U25 108.60(7) . .
O110 U21 O74 179.3(15) . .
O110 U21 O144 85.2(16) . .
O74 U21 O144 94.9(14) . .
O110 U21 O96 91.7(15) . .
O74 U21 O96 87.6(12) . .
O144 U21 O96 112.7(15) . .
O110 U21 O87 88.4(14) . .
O74 U21 O87 91.1(11) . .
O144 U21 O87 149.2(14) . .
O96 U21 O87 37.4(11) . .
O110 U21 O102 88.8(14) . .
O74 U21 O102 90.8(12) . .
O144 U21 O102 42.7(13) . .
O96 U21 O102 70.1(13) . .
O87 U21 O102 107.2(12) . .
O110 U21 O139 94.6(16) . .
O74 U21 O139 86.1(14) . .
O144 U21 O139 65.6(16) . .
O96 U21 O139 173.2(14) . .
O87 U21 O139 145.1(14) . .
O102 U21 O139 107.6(15) . .
O110 U21 O120 90.4(15) . .
O74 U21 O120 90.1(12) . .
O144 U21 O120 130.4(15) . .
O96 U21 O120 116.8(14) . .
O87 U21 O120 79.7(12) . .
O102 U21 O120 173.1(13) . .
O139 U21 O120 65.6(15) . .
O110 U21 Na9 141.8(13) . .
O74 U21 Na9 38.8(9) . .
O144 U21 Na9 68.9(12) . .
O96 U21 Na9 123.6(9) . .
O87 U21 Na9 128.0(8) . .
O102 U21 Na9 90.3(9) . .
O139 U21 Na9 49.7(11) . .
O120 U21 Na9 86.1(10) . .
O110 U21 Na5 149.4(12) . .
O74 U21 Na5 29.8(9) . .
O144 U21 Na5 91.9(11) . .
O96 U21 Na5 61.4(9) . .
O87 U21 Na5 78.6(8) . .
O102 U21 Na5 69.3(9) . .
O139 U21 Na5 111.9(11) . .
O120 U21 Na5 113.8(10) . .
Na9 U21 Na5 62.2(4) . .
O110 U21 U23 104.7(12) . .
O74 U21 U23 76.0(8) . .
O144 U21 U23 100.7(11) . .
O96 U21 U23 143.9(10) . .
O87 U21 U23 110.1(8) . .
O102 U21 U23 140.5(8) . .
O139 U21 U23 35.8(12) . .
O120 U21 U23 33.5(9) . .
Na9 U21 U23 56.3(3) . .
Na5 U21 U23 105.7(3) . .
O110 U21 U27 107.4(12) . .
O74 U21 U27 72.5(9) . .
O144 U21 U27 27.5(11) . .
O96 U21 U27 95.3(10) . .
O87 U21 U27 131.5(8) . .
O102 U21 U27 31.7(8) . .
O139 U21 U27 80.5(12) . .
O120 U21 U27 143.0(9) . .
Na9 U21 U27 59.7(3) . .
Na5 U21 U27 64.6(3) . .
U23 U21 U27 109.53(7) . .
O67 U22 O115 175.4(14) . .
O67 U22 O128 84.6(12) . .
O115 U22 O128 95.4(15) . .
O67 U22 O111 88.9(12) . .
O115 U22 O111 95.6(14) . .
O128 U22 O111 77.8(12) . .
O67 U22 O41 87.0(11) . .
O115 U22 O41 97.0(14) . .
O128 U22 O41 116.3(12) . .
O111 U22 O41 38.9(10) . .
O67 U22 O124 97.6(12) . .
O115 U22 O124 78.9(15) . .
O128 U22 O124 129.8(13) . .
O111 U22 O124 152.0(12) . .
O41 U22 O124 114.0(12) . .
O67 U22 O97 91.0(11) . .
O115 U22 O97 88.1(14) . .
O128 U22 O97 167.6(12) . .
O111 U22 O97 113.8(12) . .
O41 U22 O97 74.9(11) . .
O124 U22 O97 39.4(11) . .
O67 U22 O126 84.8(12) . .
O115 U22 O126 91.1(15) . .
O128 U22 O126 65.1(13) . .
O111 U22 O126 142.8(13) . .
O41 U22 O126 171.5(12) . .
O124 U22 O126 65.2(13) . .
O97 U22 O126 103.0(12) . .
O67 U22 Na7 41.5(9) . .
O115 U22 Na7 133.9(12) . .
O128 U22 Na7 82.1(10) . .
O111 U22 Na7 128.0(9) . .
O41 U22 Na7 125.5(8) . .
O124 U22 Na7 68.7(10) . .
O97 U22 Na7 87.0(8) . .
O126 U22 Na7 46.1(10) . .
O67 U22 Na6 27.4(8) . .
O115 U22 Na6 154.6(12) . .
O128 U22 Na6 108.1(10) . .
O111 U22 Na6 80.5(9) . .
O41 U22 Na6 64.3(8) . .
O124 U22 Na6 92.8(10) . .
O97 U22 Na6 71.1(9) . .
O126 U22 Na6 107.3(10) . .
Na7 U22 Na6 61.2(4) . .
O67 U22 U19 76.8(8) . .
O115 U22 U19 100.8(11) . .
O128 U22 U19 32.1(9) . .
O111 U22 U19 108.6(8) . .
O41 U22 U19 144.7(8) . .
O124 U22 U19 99.3(9) . .
O97 U22 U19 135.5(8) . .
O126 U22 U19 34.3(10) . .
Na7 U22 U19 55.7(3) . .
Na6 U22 U19 104.3(3) . .
O67 U22 U25 73.8(8) . .
O115 U22 U25 103.5(12) . .
O128 U22 U25 139.3(9) . .
O111 U22 U25 134.3(8) . .
O41 U22 U25 97.0(8) . .
O124 U22 U25 28.4(10) . .
O97 U22 U25 28.7(8) . .
O126 U22 U25 78.6(9) . .
Na7 U22 U25 58.8(3) . .
Na6 U22 U25 64.6(3) . .
U19 U22 U25 107.96(6) . .
O121 U23 O70 175.1(16) . .
O121 U23 O142 87.7(15) . .
O70 U23 O142 88.3(13) . .
O121 U23 O131 95.0(16) . .
O70 U23 O131 86.5(13) . .
O142 U23 O131 74.1(14) . .
O121 U23 O122 89.7(15) . .
O70 U23 O122 94.6(13) . .
O142 U23 O122 115.4(14) . .
O131 U23 O122 41.9(12) . .
O121 U23 O120 91.7(15) . .
O70 U23 O120 91.5(13) . .
O142 U23 O120 166.0(14) . .
O131 U23 O120 119.8(14) . .
O122 U23 O120 78.5(13) . .
O121 U23 O125 81.9(15) . .
O70 U23 O125 93.2(13) . .
O142 U23 O125 40.4(12) . .
O131 U23 O125 114.5(14) . .
O122 U23 O125 154.3(13) . .
O120 U23 O125 125.7(13) . .
O121 U23 O139 94.0(16) . .
O70 U23 O139 84.1(14) . .
O142 U23 O139 101.6(15) . .
O131 U23 O139 169.8(14) . .
O122 U23 O139 142.9(15) . .
O120 U23 O139 64.5(15) . .
O125 U23 O139 62.3(14) . .
O121 U23 Na9 139.7(13) . .
O70 U23 Na9 37.0(10) . .
O142 U23 Na9 85.8(10) . .
O131 U23 Na9 121.0(10) . .
O122 U23 Na9 128.7(9) . .
O120 U23 Na9 85.6(10) . .
O125 U23 Na9 67.7(9) . .
O139 U23 Na9 49.0(11) . .
O121 U23 Na8 150.6(12) . .
O70 U23 Na8 28.9(9) . .
O142 U23 Na8 72.1(10) . .
O131 U23 Na8 59.5(10) . .
O122 U23 Na8 80.5(9) . .
O120 U23 Na8 113.0(10) . .
O125 U23 Na8 95.1(9) . .
O139 U23 Na8 110.6(11) . .
Na9 U23 Na8 61.6(4) . .
O121 U23 U21 105.0(12) . .
O70 U23 U21 76.0(9) . .
O142 U23 U21 133.3(10) . .
O131 U23 U21 145.6(10) . .
O122 U23 U21 109.5(9) . .
O120 U23 U21 33.9(10) . .
O125 U23 U21 96.1(9) . .
O139 U23 U21 34.3(12) . .
Na9 U23 U21 55.5(3) . .
Na8 U23 U21 104.5(3) . .
O121 U23 U26 105.2(12) . .
O70 U23 U26 70.0(9) . .
O142 U23 U26 27.8(9) . .
O131 U23 U26 94.1(10) . .
O122 U23 U26 135.3(9) . .
O120 U23 U26 140.8(10) . .
O125 U23 U26 29.6(9) . .
O139 U23 U26 79.0(11) . .
Na9 U23 U26 58.5(3) . .
Na8 U23 U26 65.8(3) . .
U21 U23 U26 106.89(7) . .
O90 U24 O132 176.4(15) . .
O90 U24 O112 87.1(12) . .
O132 U24 O112 89.8(15) . .
O90 U24 O108 90.5(13) . .
O132 U24 O108 92.3(15) . .
O112 U24 O108 173.0(13) . .
O90 U24 O105 91.9(12) . .
O132 U24 O105 89.3(15) . .
O112 U24 O105 77.3(12) . .
O108 U24 O105 109.3(13) . .
O90 U24 O130 96.0(13) . .
O132 U24 O130 84.6(15) . .
O112 U24 O130 132.8(13) . .
O108 U24 O130 41.0(12) . .
O105 U24 O130 149.0(12) . .
O90 U24 O123 81.7(14) . .
O132 U24 O123 95.4(16) . .
O112 U24 O123 70.8(13) . .
O108 U24 O123 102.4(14) . .
O105 U24 O123 147.7(12) . .
O130 U24 O123 63.3(13) . .
O90 U24 O54 87.6(12) . .
O132 U24 O54 95.4(15) . .
O112 U24 O54 113.6(12) . .
O108 U24 O54 72.8(13) . .
O105 U24 O54 36.8(10) . .
O130 U24 O54 113.6(12) . .
O123 U24 O54 168.3(13) . .
O90 U24 Na4 37.9(10) . .
O132 U24 Na4 140.1(13) . .
O112 U24 Na4 87.4(9) . .
O108 U24 Na4 86.8(10) . .
O105 U24 Na4 128.6(8) . .
O130 U24 Na4 68.8(9) . .
O123 U24 Na4 46.4(10) . .
O54 U24 Na4 122.0(9) . .
O90 U24 Na8 31.4(9) . .
O132 U24 Na8 152.1(12) . .
O112 U24 Na8 110.7(9) . .
O108 U24 Na8 69.6(10) . .
O105 U24 Na8 77.7(8) . .
O130 U24 Na8 93.9(9) . .
O123 U24 Na8 108.8(10) . .
O54 U24 Na8 59.7(9) . .
Na4 U24 Na8 62.4(4) . .
O90 U24 U20 74.8(9) . .
O132 U24 U20 101.6(12) . .
O112 U24 U20 36.0(9) . .
O108 U24 U20 137.0(10) . .
O105 U24 U20 111.3(8) . .
O130 U24 U20 99.7(9) . .
O123 U24 U20 36.5(10) . .
O54 U24 U20 143.8(8) . .
Na4 U24 U20 56.9(3) . .
Na8 U24 U20 106.0(3) . .
O90 U24 U26 73.7(9) . .
O132 U24 U26 107.9(12) . .
O112 U24 U26 144.8(9) . .
O108 U24 U26 28.5(10) . .
O105 U24 U26 131.2(8) . .
O130 U24 U26 28.2(9) . .
O123 U24 U26 77.4(10) . .
O54 U24 U26 95.1(8) . .
Na4 U24 U26 59.4(3) . .
Na8 U24 U26 65.9(3) . .
U20 U24 U26 109.27(7) . .
O81 U25 O135 173.5(15) . .
O81 U25 O97 90.1(13) . .
O135 U25 O97 87.8(14) . .
O81 U25 O124 91.6(14) . .
O135 U25 O124 90.9(15) . .
O97 U25 O124 41.9(12) . .
O81 U25 O138 86.8(15) . .
O135 U25 O138 88.8(15) . .
O97 U25 O138 119.0(14) . .
O124 U25 O138 160.9(14) . .
O81 U25 O61 87.9(13) . .
O135 U25 O61 85.7(13) . .
O97 U25 O61 79.8(11) . .
O124 U25 O61 121.8(13) . .
O138 U25 O61 39.2(11) . .
O81 U25 O136 92.6(14) . .
O135 U25 O136 93.8(14) . .
O97 U25 O136 118.2(13) . .
O124 U25 O136 76.3(14) . .
O138 U25 O136 122.7(14) . .
O61 U25 O136 161.9(12) . .
O81 U25 O129 94.6(13) . .
O135 U25 O129 88.8(13) . .
O97 U25 O129 166.9(12) . .
O124 U25 O129 125.5(13) . .
O138 U25 O129 73.6(13) . .
O61 U25 O129 112.5(11) . .
O136 U25 O129 49.4(12) . .
O81 U25 Na7 33.4(11) . .
O135 U25 Na7 152.2(11) . .
O97 U25 Na7 85.4(9) . .
O124 U25 Na7 66.4(10) . .
O138 U25 Na7 117.9(11) . .
O61 U25 Na7 119.4(8) . .
O136 U25 Na7 66.2(10) . .
O129 U25 Na7 91.7(9) . .
O81 U25 Na4 31.0(11) . .
O135 U25 Na4 148.5(11) . .
O97 U25 Na4 119.4(9) . .
O124 U25 Na4 119.6(10) . .
O138 U25 Na4 64.9(11) . .
O61 U25 Na4 84.2(8) . .
O136 U25 Na4 87.0(10) . .
O129 U25 Na4 68.0(9) . .
Na7 U25 Na4 53.9(4) . .
O81 U25 U22 68.2(10) . .
O135 U25 U22 112.0(11) . .
O97 U25 U22 30.9(8) . .
O124 U25 U22 30.1(10) . .
O138 U25 U22 134.8(11) . .
O61 U25 U22 100.6(8) . .
O136 U25 U22 96.4(9) . .
O129 U25 U22 142.2(8) . .
Na7 U25 U22 55.1(3) . .
Na4 U25 U22 99.1(3) . .
O81 U25 U28 73.4(10) . .
O135 U25 U28 112.0(11) . .
O97 U25 U28 138.3(9) . .
O124 U25 U28 99.3(10) . .
O138 U25 U28 98.5(10) . .
O61 U25 U28 135.5(8) . .
O136 U25 U28 29.6(9) . .
O129 U25 U28 33.8(8) . .
Na7 U25 U28 59.6(3) . .
Na4 U25 U28 59.1(3) . .
U22 U25 U28 108.74(7) . .
O100 U26 O133 178.3(14) . .
O100 U26 O130 87.4(13) . .
O133 U26 O130 93.4(14) . .
O100 U26 O137 90.4(14) . .
O133 U26 O137 87.9(15) . .
O130 U26 O137 120.6(14) . .
O100 U26 O142 91.0(13) . .
O133 U26 O142 89.9(14) . .
O130 U26 O142 121.6(14) . .
O137 U26 O142 117.8(14) . .
O100 U26 O108 87.2(14) . .
O133 U26 O108 94.5(14) . .
O130 U26 O108 42.4(12) . .
O137 U26 O108 162.8(14) . .
O142 U26 O108 79.2(14) . .
O100 U26 O143 86.7(13) . .
O133 U26 O143 92.2(14) . .
O130 U26 O143 68.6(13) . .
O137 U26 O143 52.0(13) . .
O142 U26 O143 169.5(14) . .
O108 U26 O143 110.9(14) . .
O100 U26 O125 91.0(13) . .
O133 U26 O125 88.7(14) . .
O130 U26 O125 163.5(14) . .
O137 U26 O125 75.8(14) . .
O142 U26 O125 42.0(12) . .
O108 U26 O125 121.2(14) . .
O143 U26 O125 127.7(14) . .
O100 U26 Na9 31.2(9) . .
O133 U26 Na9 147.6(11) . .
O130 U26 Na9 117.3(10) . .
O137 U26 Na9 68.3(11) . .
O142 U26 Na9 82.7(10) . .
O108 U26 Na9 114.8(10) . .
O143 U26 Na9 90.0(10) . .
O125 U26 Na9 65.0(10) . .
O100 U26 Na4 28.9(9) . .
O133 U26 Na4 150.8(11) . .
O130 U26 Na4 64.4(9) . .
O137 U26 Na4 87.9(10) . .
O142 U26 Na4 117.4(10) . .
O108 U26 Na4 81.7(10) . .
O143 U26 Na4 63.0(10) . .
O125 U26 Na4 118.1(10) . .
Na9 U26 Na4 53.6(4) . .
O100 U26 U28 69.6(9) . .
O133 U26 U28 108.8(11) . .
O130 U26 U28 96.7(9) . .
O137 U26 U28 30.3(10) . .
O142 U26 U28 136.6(10) . .
O108 U26 U28 134.9(10) . .
O143 U26 U28 33.4(10) . .
O125 U26 U28 98.1(10) . .
Na9 U26 U28 60.3(3) . .
Na4 U26 U28 59.1(3) . .
O100 U26 U24 66.3(9) . .
O133 U26 U24 115.0(10) . .
O130 U26 U24 29.5(10) . .
O137 U26 U24 136.3(10) . .
O142 U26 U24 99.9(10) . .
O108 U26 U24 29.2(10) . .
O143 U26 U24 88.6(10) . .
O125 U26 U24 137.1(10) . .
Na9 U26 U24 97.4(3) . .
Na4 U26 U24 53.5(3) . .
U28 U26 U24 106.30(6) . .
O99 U27 O141 178.4(15) . .
O99 U27 O134 93.9(15) . .
O141 U27 O134 87.7(17) . .
O99 U27 O144 89.5(15) . .
O141 U27 O144 88.9(16) . .
O134 U27 O144 160.7(17) . .
O99 U27 O127 87.7(12) . .
O141 U27 O127 93.2(14) . .
O134 U27 O127 44.0(14) . .
O144 U27 O127 117.4(14) . .
O99 U27 O140 94.9(13) . .
O141 U27 O140 84.7(15) . .
O134 U27 O140 117.4(15) . .
O144 U27 O140 81.1(14) . .
O127 U27 O140 161.4(12) . .
O99 U27 O102 90.6(12) . .
O141 U27 O102 88.4(14) . .
O134 U27 O102 118.0(15) . .
O144 U27 O102 42.9(13) . .
O127 U27 O102 74.6(12) . .
O140 U27 O102 123.7(12) . .
O99 U27 O92 89.1(12) . .
O141 U27 O92 91.5(14) . .
O134 U27 O92 79.0(15) . .
O144 U27 O92 120.0(14) . .
O127 U27 O92 122.5(12) . .
O140 U27 O92 39.4(11) . .
O102 U27 O92 162.9(11) . .
O99 U27 Na7 30.1(9) . .
O141 U27 Na7 151.3(12) . .
O134 U27 Na7 70.2(12) . .
O144 U27 Na7 117.9(12) . .
O127 U27 Na7 83.6(9) . .
O140 U27 Na7 89.4(9) . .
O102 U27 Na7 117.8(9) . .
O92 U27 Na7 67.0(9) . .
O99 U27 Na9 32.1(9) . .
O141 U27 Na9 146.6(12) . .
O134 U27 Na9 124.3(13) . .
O144 U27 Na9 64.2(12) . .
O127 U27 Na9 116.1(9) . .
O140 U27 Na9 72.3(10) . .
O102 U27 Na9 84.7(9) . .
O92 U27 Na9 86.0(9) . .
Na7 U27 Na9 54.6(4) . .
O99 U27 U21 68.9(9) . .
O141 U27 U21 109.7(11) . .
O134 U27 U21 139.1(13) . .
O144 U27 U21 27.9(12) . .
O127 U27 U21 96.8(9) . .
O140 U27 U21 101.3(9) . .
O102 U27 U21 31.7(8) . .
O92 U27 U21 134.5(8) . .
Na7 U27 U21 99.1(3) . .
Na9 U27 U21 54.1(3) . .
O99 U27 U19 67.2(9) . .
O141 U27 U19 114.1(11) . .
O134 U27 U19 33.0(13) . .
O144 U27 U19 135.6(12) . .
O127 U27 U19 30.7(8) . .
O140 U27 U19 135.6(9) . .
O102 U27 U19 97.8(8) . .
O92 U27 U19 97.8(8) . .
Na7 U27 U19 54.3(3) . .
Na9 U27 U19 99.2(3) . .
U21 U27 U19 108.36(7) . .
O119 U28 O35 179.1(14) . .
O119 U28 O92 91.9(15) . .
O35 U28 O92 88.5(12) . .
O119 U28 O136 92.3(15) . .
O35 U28 O136 87.1(13) . .
O92 U28 O136 73.5(13) . .
O119 U28 O137 90.2(15) . .
O35 U28 O137 90.3(13) . .
O92 U28 O137 118.7(13) . .
O136 U28 O137 167.4(14) . .
O119 U28 O140 88.4(15) . .
O35 U28 O140 92.4(12) . .
O92 U28 O140 40.0(11) . .
O136 U28 O140 113.4(13) . .
O137 U28 O140 78.9(13) . .
O119 U28 O129 89.6(14) . .
O35 U28 O129 89.6(12) . .
O92 U28 O129 123.5(12) . .
O136 U28 O129 50.0(12) . .
O137 U28 O129 117.8(13) . .
O140 U28 O129 163.2(12) . .
O119 U28 O143 93.5(15) . .
O35 U28 O143 86.3(13) . .
O92 U28 O143 166.6(12) . .
O136 U28 O143 118.5(13) . .
O137 U28 O143 49.0(12) . .
O140 U28 O143 127.9(12) . .
O129 U28 O143 68.9(12) . .
O119 U28 Na4 149.4(12) . .
O35 U28 Na4 30.0(9) . .
O92 U28 Na4 116.9(10) . .
O136 U28 Na4 86.5(10) . .
O137 U28 Na4 85.1(10) . .
O140 U28 Na4 120.1(9) . .
O129 U28 Na4 66.4(9) . .
O143 U28 Na4 61.0(10) . .
O119 U28 Na7 150.3(12) . .
O35 U28 Na7 29.6(9) . .
O92 U28 Na7 65.0(9) . .
O136 U28 Na7 64.3(10) . .
O137 U28 Na7 116.7(11) . .
O140 U28 Na7 85.0(9) . .
O129 U28 Na7 88.5(9) . .
O143 U28 Na7 113.3(10) . .
Na4 U28 Na7 52.5(4) . .
O119 U28 Na9 148.4(12) . .
O35 U28 Na9 32.4(9) . .
O92 U28 Na9 84.9(10) . .
O136 U28 Na9 116.6(11) . .
O137 U28 Na9 64.6(11) . .
O140 U28 Na9 69.1(9) . .
O129 U28 Na9 118.3(9) . .
O143 U28 Na9 84.1(10) . .
Na4 U28 Na9 52.0(4) . .
Na7 U28 Na9 52.5(4) . .
O119 U28 U26 109.6(12) . .
O35 U28 U26 70.5(8) . .
O92 U28 U26 135.8(9) . .
O136 U28 U26 139.9(10) . .
O137 U28 U26 29.0(10) . .
O140 U28 U26 100.7(9) . .
O129 U28 U26 95.7(8) . .
O143 U28 U26 31.0(9) . .
Na4 U28 U26 57.5(3) . .
Na7 U28 U26 100.0(3) . .
Na9 U28 U26 56.5(3) . .
O104 S1 O114 110(2) . .
O104 S1 O117 107(2) . .
O114 S1 O117 113(2) . .
O104 S1 O116 105(2) . .
O114 S1 O116 114(2) . .
O117 S1 O116 106(2) . .
O64 Na1 O32 72.0(9) . .
O64 Na1 O77 69.7(10) . .
O32 Na1 O77 109.4(11) . .
O64 Na1 O17 110.9(10) . .
O32 Na1 O17 69.5(9) . .
O77 Na1 O17 72.2(10) . .
O64 Na1 O148 140.5(13) . .
O32 Na1 O148 145.3(13) . .
O77 Na1 O148 81.2(12) . .
O17 Na1 O148 83.5(12) . .
O64 Na1 O147 83.6(11) . .
O32 Na1 O147 87.9(11) . .
O77 Na1 O147 140.7(13) . .
O17 Na1 O147 146.4(11) . .
O148 Na1 O147 104.7(13) . .
O64 Na1 O145 145.3(11) . .
O32 Na1 O145 78.5(10) . .
O77 Na1 O145 139.5(12) . .
O17 Na1 O145 74.1(9) . .
O148 Na1 O145 73.2(12) . .
O147 Na1 O145 77.3(11) . .
O64 Na1 Na3 115.5(8) . .
O32 Na1 Na3 81.4(7) . .
O77 Na1 Na3 169.2(10) . .
O17 Na1 Na3 112.6(7) . .
O148 Na1 Na3 89.6(10) . .
O147 Na1 Na3 36.9(9) . .
O145 Na1 Na3 40.4(8) . .
O64 Na1 Na2 170.4(9) . .
O32 Na1 Na2 113.3(8) . .
O77 Na1 Na2 114.2(9) . .
O17 Na1 Na2 78.8(7) . .
O148 Na1 Na2 37.2(9) . .
O147 Na1 Na2 88.5(9) . .
O145 Na1 Na2 36.2(7) . .
Na3 Na1 Na2 59.1(4) . .
O64 Na1 U5 10.1(7) . .
O32 Na1 U5 66.4(7) . .
O77 Na1 U5 65.7(8) . .
O17 Na1 U5 100.8(7) . .
O148 Na1 U5 142.8(10) . .
O147 Na1 U5 91.9(9) . .
O145 Na1 U5 143.7(8) . .
Na3 Na1 U5 121.1(4) . .
Na2 Na1 U5 179.6(5) . .
O64 Na1 U13 67.3(7) . .
O32 Na1 U13 8.5(6) . .
O77 Na1 U13 100.9(9) . .
O17 Na1 U13 66.2(6) . .
O148 Na1 U13 146.9(11) . .
O147 Na1 U13 94.4(9) . .
O145 Na1 U13 85.3(8) . .
Na3 Na1 U13 89.9(4) . .
Na2 Na1 U13 119.0(4) . .
U5 Na1 U13 60.8(2) . .
O64 Na1 U11 66.2(7) . .
O32 Na1 U11 99.1(7) . .
O77 Na1 U11 10.4(8) . .
O17 Na1 U11 66.1(6) . .
O148 Na1 U11 89.0(9) . .
O147 Na1 U11 144.7(9) . .
O145 Na1 U11 138.0(9) . .
Na3 Na1 U11 178.2(5) . .
Na2 Na1 U11 119.2(4) . .
U5 Na1 U11 60.6(2) . .
U13 Na1 U11 90.6(3) . .
O30 Na2 O145 141.9(12) . .
O30 Na2 O58 71.5(9) . .
O145 Na2 O58 76.5(10) . .
O30 Na2 O60 109.0(10) . .
O145 Na2 O60 77.3(10) . .
O58 Na2 O60 69.2(9) . .
O30 Na2 O148 81.7(12) . .
O145 Na2 O148 75.8(12) . .
O58 Na2 O148 85.9(12) . .
O60 Na2 O148 146.9(13) . .
O30 Na2 O38 68.9(9) . .
O145 Na2 O38 143.1(11) . .
O58 Na2 O38 108.9(10) . .
O60 Na2 O38 71.4(9) . .
O148 Na2 O38 139.8(13) . .
O30 Na2 O146 139.5(13) . .
O145 Na2 O146 77.7(12) . .
O58 Na2 O146 145.5(12) . .
O60 Na2 O146 83.0(11) . .
O148 Na2 O146 109.5(13) . .
O38 Na2 O146 79.6(11) . .
O30 Na2 Na3 169.1(9) . .
O145 Na2 Na3 39.9(8) . .
O58 Na2 Na3 114.8(8) . .
O60 Na2 Na3 81.8(7) . .
O148 Na2 Na3 89.7(10) . .
O38 Na2 Na3 115.0(8) . .
O146 Na2 Na3 38.3(9) . .
O30 Na2 Na1 114.9(8) . .
O145 Na2 Na1 38.8(8) . .
O58 Na2 Na1 81.9(7) . .
O60 Na2 Na1 114.8(8) . .
O148 Na2 Na1 37.2(10) . .
O38 Na2 Na1 169.2(9) . .
O146 Na2 Na1 92.2(9) . .
Na3 Na2 Na1 59.3(4) . .
O30 Na2 U3 65.5(7) . .
O145 Na2 U3 141.0(9) . .
O58 Na2 U3 98.6(7) . .
O60 Na2 U3 65.1(7) . .
O148 Na2 U3 143.1(11) . .
O38 Na2 U3 10.4(6) . .
O146 Na2 U3 87.3(9) . .
Na3 Na2 U3 120.3(4) . .
Na1 Na2 U3 179.5(5) . .
O30 Na2 U1 10.2(7) . .
O145 Na2 U1 139.9(9) . .
O58 Na2 U1 65.2(7) . .
O60 Na2 U1 98.9(7) . .
O148 Na2 U1 89.5(10) . .
O38 Na2 U1 65.6(7) . .
O146 Na2 U1 142.1(10) . .
Na3 Na2 U1 179.2(5) . .
Na1 Na2 U1 120.0(4) . .
U3 Na2 U1 60.5(2) . .
O30 Na2 U4 100.4(8) . .
O145 Na2 U4 83.7(8) . .
O58 Na2 U4 64.7(6) . .
O60 Na2 U4 8.6(6) . .
O148 Na2 U4 147.5(11) . .
O38 Na2 U4 67.6(7) . .
O146 Na2 U4 90.0(9) . .
Na3 Na2 U4 90.5(4) . .
Na1 Na2 U4 119.8(4) . .
U3 Na2 U4 60.2(2) . .
U1 Na2 U4 90.3(3) . .
O147 Na3 O46 150.0(13) . .
O147 Na3 O146 111.3(13) . .
O46 Na3 O146 81.5(12) . .
O147 Na3 O26 86.1(12) . .
O46 Na3 O26 71.3(10) . .
O146 Na3 O26 147.2(13) . .
O147 Na3 O62 136.4(13) . .
O46 Na3 O62 71.9(10) . .
O146 Na3 O62 75.9(11) . .
O26 Na3 O62 111.1(11) . .
O147 Na3 O21 79.1(11) . .
O46 Na3 O21 110.6(11) . .
O146 Na3 O21 137.0(13) . .
O26 Na3 O21 71.8(10) . .
O62 Na3 O21 69.8(9) . .
O147 Na3 O145 80.4(12) . .
O46 Na3 O145 76.1(10) . .
O146 Na3 O145 77.6(12) . .
O26 Na3 O145 78.4(10) . .
O62 Na3 O145 140.8(12) . .
O21 Na3 O145 144.7(11) . .
O147 Na3 Na2 92.7(10) . .
O46 Na3 Na2 79.9(8) . .
O146 Na3 Na2 40.3(9) . .
O26 Na3 Na2 114.8(8) . .
O62 Na3 Na2 113.3(9) . .
O21 Na3 Na2 169.3(9) . .
O145 Na3 Na2 37.7(8) . .
O147 Na3 Na1 39.3(9) . .
O46 Na3 Na1 114.9(9) . .
O146 Na3 Na1 96.1(10) . .
O26 Na3 Na1 79.8(7) . .
O62 Na3 Na1 169.0(10) . .
O21 Na3 Na1 113.4(8) . .
O145 Na3 Na1 41.1(7) . .
Na2 Na3 Na1 61.6(4) . .
O147 Na3 U10 150.5(11) . .
O46 Na3 U10 9.5(6) . .
O146 Na3 U10 88.9(10) . .
O26 Na3 U10 66.5(7) . .
O62 Na3 U10 67.8(8) . .
O21 Na3 U10 101.1(7) . .
O145 Na3 U10 83.5(8) . .
Na2 Na3 U10 89.4(4) . .
Na1 Na3 U10 120.4(5) . .
O147 Na3 U8 87.8(10) . .
O46 Na3 U8 99.8(8) . .
O146 Na3 U8 139.3(10) . .
O26 Na3 U8 65.4(7) . .
O62 Na3 U8 66.3(7) . .
O21 Na3 U8 10.9(6) . .
O145 Na3 U8 142.6(9) . .
Na2 Na3 U8 179.5(5) . .
Na1 Na3 U8 118.9(4) . .
U10 Na3 U8 90.3(3) . .
O147 Na3 U2 139.8(11) . .
O46 Na3 U2 65.7(7) . .
O146 Na3 U2 84.8(9) . .
O26 Na3 U2 99.8(7) . .
O62 Na3 U2 11.3(7) . .
O21 Na3 U2 65.5(7) . .
O145 Na3 U2 139.9(9) . .
Na2 Na3 U2 119.4(5) . .
Na1 Na3 U2 179.0(5) . .
U10 Na3 U2 60.2(2) . .
U8 Na3 U2 60.1(2) . .
O100 Na4 O104 83.8(12) . .
O100 Na4 O90 73.0(11) . .
O104 Na4 O90 98.9(12) . .
O100 Na4 O81 140.8(13) . .
O104 Na4 O81 84.6(12) . .
O90 Na4 O81 146.0(13) . .
O100 Na4 O35 70.4(11) . .
O104 Na4 O35 73.7(11) . .
O90 Na4 O35 143.2(12) . .
O81 Na4 O35 70.4(11) . .
O100 Na4 O86 151.9(13) . .
O104 Na4 O86 99.2(12) . .
O90 Na4 O86 79.0(11) . .
O81 Na4 O86 67.1(11) . .
O35 Na4 O86 137.4(12) . .
O100 Na4 O123 100.3(13) . .
O104 Na4 O123 163.9(15) . .
O90 Na4 O123 67.9(12) . .
O81 Na4 O123 101.1(13) . .
O35 Na4 O123 122.4(14) . .
O86 Na4 O123 69.9(12) . .
O100 Na4 Na9 44.1(8) . .
O104 Na4 Na9 45.1(9) . .
O90 Na4 Na9 100.4(9) . .
O81 Na4 Na9 105.5(10) . .
O35 Na4 Na9 48.7(8) . .
O86 Na4 Na9 144.1(10) . .
O123 Na4 Na9 143.6(11) . .
O100 Na4 Na7 102.8(10) . .
O104 Na4 Na7 45.5(9) . .
O90 Na4 Na7 144.0(11) . .
O81 Na4 Na7 46.0(9) . .
O35 Na4 Na7 46.1(8) . .
O86 Na4 Na7 98.8(9) . .
O123 Na4 Na7 145.4(12) . .
Na9 Na4 Na7 60.7(5) . .
O100 Na4 U24 75.4(8) . .
O104 Na4 U24 126.4(10) . .
O90 Na4 U24 27.8(8) . .
O81 Na4 U24 139.1(10) . .
O35 Na4 U24 137.8(9) . .
O86 Na4 U24 80.7(8) . .
O123 Na4 U24 42.0(10) . .
Na9 Na4 U24 115.3(6) . .
Na7 Na4 U24 171.8(7) . .
O100 Na4 U20 141.1(10) . .
O104 Na4 U20 126.7(10) . .
O90 Na4 U20 78.2(8) . .
O81 Na4 U20 72.9(9) . .
O35 Na4 U20 135.5(9) . .
O86 Na4 U20 27.6(7) . .
O123 Na4 U20 43.6(9) . .
Na9 Na4 U20 171.6(7) . .
Na7 Na4 U20 115.8(6) . .
U24 Na4 U20 67.0(3) . .
O100 Na4 U25 134.0(10) . .
O104 Na4 U25 105.8(9) . .
O90 Na4 U25 144.6(9) . .
O81 Na4 U25 22.8(8) . .
O35 Na4 U25 69.6(7) . .
O86 Na4 U25 72.4(8) . .
O123 Na4 U25 82.7(10) . .
Na9 Na4 U25 115.0(6) . .
Na7 Na4 U25 62.7(4) . .
U24 Na4 U25 124.3(5) . .
U20 Na4 U25 66.8(3) . .
O117 Na5 O65 91.4(13) . .
O117 Na5 O74 88.2(13) . .
O65 Na5 O74 125.9(13) . .
O117 Na5 O76 87.5(13) . .
O65 Na5 O76 79.3(11) . .
O74 Na5 O76 154.6(13) . .
O117 Na5 O66 86.8(13) . .
O65 Na5 O66 154.9(13) . .
O74 Na5 O66 79.1(10) . .
O76 Na5 O66 75.7(10) . .
O117 Na5 O99 96.1(13) . .
O65 Na5 O99 63.9(10) . .
O74 Na5 O99 62.4(9) . .
O76 Na5 O99 143.0(12) . .
O66 Na5 O99 141.2(11) . .
O117 Na5 U15 114.1(12) . .
O65 Na5 U15 78.8(9) . .
O74 Na5 U15 147.6(9) . .
O76 Na5 U15 26.7(7) . .
O66 Na5 U15 79.1(7) . .
O99 Na5 U15 132.4(8) . .
O117 Na5 U7 111.6(12) . .
O65 Na5 U7 147.5(10) . .
O74 Na5 U7 79.2(8) . .
O76 Na5 U7 79.2(8) . .
O66 Na5 U7 24.8(6) . .
O99 Na5 U7 131.7(8) . .
U15 Na5 U7 71.1(4) . .
O117 Na5 Na7 70.3(11) . .
O65 Na5 Na7 40.1(8) . .
O74 Na5 Na7 90.4(9) . .
O76 Na5 Na7 111.5(9) . .
O66 Na5 Na7 155.2(9) . .
O99 Na5 Na7 38.6(7) . .
U15 Na5 Na7 118.4(6) . .
U7 Na5 Na7 169.3(6) . .
O117 Na5 U19 113.2(11) . .
O65 Na5 U19 21.9(7) . .
O74 Na5 U19 125.4(10) . .
O76 Na5 U19 79.0(8) . .
O66 Na5 U19 146.9(9) . .
O99 Na5 U19 65.7(7) . .
U15 Na5 U19 68.8(3) . .
U7 Na5 U19 128.7(5) . .
Na7 Na5 U19 56.1(4) . .
O117 Na5 Na9 68.2(11) . .
O65 Na5 Na9 93.0(10) . .
O74 Na5 Na9 37.9(7) . .
O76 Na5 Na9 154.4(10) . .
O66 Na5 Na9 109.4(9) . .
O99 Na5 Na9 39.7(7) . .
U15 Na5 Na9 171.5(7) . .
U7 Na5 Na9 116.3(6) . .
Na7 Na5 Na9 54.0(5) . .
U19 Na5 Na9 102.7(6) . .
O117 Na5 U21 109.4(11) . .
O65 Na5 U21 126.9(10) . .
O74 Na5 U21 21.7(7) . .
O76 Na5 U21 146.7(9) . .
O66 Na5 U21 76.8(7) . .
O99 Na5 U21 65.7(6) . .
U15 Na5 U21 128.3(5) . .
U7 Na5 U21 68.0(3) . .
Na7 Na5 U21 101.4(5) . .
U19 Na5 U21 117.0(5) . .
Na9 Na5 U21 55.1(4) . .
O114 Na6 O86 92.0(12) . .
O114 Na6 O67 93.4(12) . .
O86 Na6 O67 127.1(12) . .
O114 Na6 O95 85.5(13) . .
O86 Na6 O95 155.3(13) . .
O67 Na6 O95 77.6(11) . .
O114 Na6 O49 86.8(12) . .
O86 Na6 O49 78.9(10) . .
O67 Na6 O49 153.9(12) . .
O95 Na6 O49 76.5(11) . .
O114 Na6 O81 99.2(12) . .
O86 Na6 O81 61.5(10) . .
O67 Na6 O81 65.7(10) . .
O95 Na6 O81 143.1(12) . .
O49 Na6 O81 140.0(11) . .
O114 Na6 U18 113.1(11) . .
O86 Na6 U18 145.0(9) . .
O67 Na6 U18 77.3(7) . .
O95 Na6 U18 27.6(7) . .
O49 Na6 U18 78.6(7) . .
O81 Na6 U18 131.9(9) . .
O114 Na6 U14 111.8(11) . .
O86 Na6 U14 78.4(8) . .
O67 Na6 U14 144.4(9) . .
O95 Na6 U14 79.8(8) . .
O49 Na6 U14 25.0(6) . .
O81 Na6 U14 129.7(9) . .
U18 Na6 U14 70.0(3) . .
O114 Na6 Na7 71.0(10) . .
O86 Na6 Na7 91.7(9) . .
O67 Na6 Na7 42.1(7) . .
O95 Na6 Na7 110.6(10) . .
O49 Na6 Na7 155.7(9) . .
O81 Na6 Na7 40.6(8) . .
U18 Na6 Na7 118.8(6) . .
U14 Na6 Na7 169.6(6) . .
O114 Na6 Na4 70.4(10) . .
O86 Na6 Na4 39.6(8) . .
O67 Na6 Na4 94.5(8) . .
O95 Na6 Na4 154.3(10) . .
O49 Na6 Na4 110.0(8) . .
O81 Na6 Na4 39.6(7) . .
U18 Na6 Na4 171.1(6) . .
U14 Na6 Na4 117.0(5) . .
Na7 Na6 Na4 53.8(5) . .
O114 Na6 U22 113.2(10) . .
O86 Na6 U22 125.4(10) . .
O67 Na6 U22 20.0(6) . .
O95 Na6 U22 77.6(9) . .
O49 Na6 U22 145.6(8) . .
O81 Na6 U22 66.9(8) . .
U18 Na6 U22 68.0(3) . .
U14 Na6 U22 127.2(5) . .
Na7 Na6 U22 56.9(4) . .
Na4 Na6 U22 103.1(5) . .
O114 Na6 U20 111.4(10) . .
O86 Na6 U20 20.1(7) . .
O67 Na6 U20 127.4(9) . .
O95 Na6 U20 146.5(10) . .
O49 Na6 U20 75.9(7) . .
O81 Na6 U20 65.0(8) . .
U18 Na6 U20 126.7(5) . .
U14 Na6 U20 67.2(3) . .
Na7 Na6 U20 102.4(5) . .
Na4 Na6 U20 56.0(4) . .
U22 Na6 U20 117.7(5) . .
O99 Na7 O104 83.9(12) . .
O99 Na7 O81 141.0(13) . .
O104 Na7 O81 82.0(12) . .
O99 Na7 O35 71.6(11) . .
O104 Na7 O35 72.1(11) . .
O81 Na7 O35 69.5(11) . .
O99 Na7 O65 71.3(11) . .
O104 Na7 O65 98.2(12) . .
O81 Na7 O65 146.7(13) . .
O35 Na7 O65 142.4(12) . .
O99 Na7 O67 149.1(12) . .
O104 Na7 O67 99.7(11) . .
O81 Na7 O67 69.4(10) . .
O35 Na7 O67 138.9(11) . .
O65 Na7 O67 77.8(10) . .
O99 Na7 O126 102.1(13) . .
O104 Na7 O126 163.6(15) . .
O81 Na7 O126 101.7(13) . .
O35 Na7 O126 124.3(14) . .
O65 Na7 O126 69.9(12) . .
O67 Na7 O126 67.4(11) . .
O99 Na7 Na4 103.1(10) . .
O104 Na7 Na4 43.6(8) . .
O81 Na7 Na4 44.9(9) . .
O35 Na7 Na4 45.8(8) . .
O65 Na7 Na4 141.4(11) . .
O67 Na7 Na4 100.2(8) . .
O126 Na7 Na4 145.4(12) . .
O99 Na7 Na9 45.1(8) . .
O104 Na7 Na9 44.3(8) . .
O81 Na7 Na9 103.3(10) . .
O35 Na7 Na9 48.0(8) . .
O65 Na7 Na9 99.5(9) . .
O67 Na7 Na9 143.6(10) . .
O126 Na7 Na9 146.3(12) . .
Na4 Na7 Na9 59.4(5) . .
O99 Na7 U19 75.0(8) . .
O104 Na7 U19 127.6(10) . .
O81 Na7 U19 140.3(10) . .
O35 Na7 U19 138.6(9) . .
O65 Na7 U19 29.6(7) . .
O67 Na7 U19 78.9(7) . .
O126 Na7 U19 42.4(9) . .
Na4 Na7 U19 171.0(7) . .
Na9 Na7 U19 116.3(6) . .
O99 Na7 U22 141.3(10) . .
O104 Na7 U22 126.4(10) . .
O81 Na7 U22 73.6(9) . .
O35 Na7 U22 135.4(9) . .
O65 Na7 U22 80.1(8) . .
O67 Na7 U22 27.1(6) . .
O126 Na7 U22 42.2(9) . .
Na4 Na7 U22 115.5(6) . .
Na9 Na7 U22 170.7(7) . .
U19 Na7 U22 67.4(3) . .
O99 Na7 U27 22.7(8) . .
O104 Na7 U27 105.5(9) . .
O81 Na7 U27 137.0(11) . .
O35 Na7 U27 72.8(8) . .
O65 Na7 U27 75.3(8) . .
O67 Na7 U27 145.3(9) . .
O126 Na7 U27 82.9(10) . .
Na4 Na7 U27 114.5(6) . .
Na9 Na7 U27 63.3(4) . .
U19 Na7 U27 66.9(3) . .
U22 Na7 U27 124.9(5) . .
O116 Na8 O70 89.6(13) . .
O116 Na8 O53 86.6(13) . .
O70 Na8 O53 81.9(11) . .
O116 Na8 O90 90.7(13) . .
O70 Na8 O90 121.1(13) . .
O53 Na8 O90 156.9(13) . .
O116 Na8 O78 90.1(13) . .
O70 Na8 O78 158.7(13) . .
O53 Na8 O78 76.8(10) . .
O90 Na8 O78 80.3(11) . .
O116 Na8 U16 115.2(12) . .
O70 Na8 U16 147.9(10) . .
O53 Na8 U16 79.7(8) . .
O90 Na8 U16 80.8(8) . .
O78 Na8 U16 25.0(6) . .
O116 Na8 U17 112.5(12) . .
O70 Na8 U17 81.1(8) . .
O53 Na8 U17 25.9(6) . .
O90 Na8 U17 148.9(10) . .
O78 Na8 U17 79.3(8) . .
U16 Na8 U17 70.9(4) . .
O116 Na8 Na9 68.9(11) . .
O70 Na8 Na9 37.6(8) . .
O53 Na8 Na9 110.9(9) . .
O90 Na8 Na9 89.3(9) . .
O78 Na8 Na9 156.5(9) . .
U16 Na8 Na9 169.2(7) . .
U17 Na8 Na9 117.7(6) . .
O116 Na8 Na4 70.5(11) . .
O70 Na8 Na4 89.0(9) . .
O53 Na8 Na4 155.4(10) . .
O90 Na8 Na4 37.3(8) . .
O78 Na8 Na4 111.0(9) . .
U16 Na8 Na4 117.6(6) . .
U17 Na8 Na4 169.5(6) . .
Na9 Na8 Na4 53.1(5) . .
O116 Na8 U24 113.0(11) . .
O70 Na8 U24 122.4(10) . .
O53 Na8 U24 147.2(9) . .
O90 Na8 U24 22.6(7) . .
O78 Na8 U24 77.1(8) . .
U16 Na8 U24 68.3(3) . .
U17 Na8 U24 128.2(5) . .
Na9 Na8 U24 100.9(6) . .
Na4 Na8 U24 55.3(4) . .
O116 Na8 U23 110.1(11) . .
O70 Na8 U23 21.5(7) . .
O53 Na8 U23 77.2(7) . .
O90 Na8 U23 124.9(10) . .
O78 Na8 U23 145.8(9) . .
U16 Na8 U23 127.2(5) . .
U17 Na8 U23 67.7(3) . .
Na9 Na8 U23 56.1(4) . .
Na4 Na8 U23 101.8(5) . .
U24 Na8 U23 116.5(5) . .
O100 Na9 O70 71.6(11) . .
O100 Na9 O104 82.0(12) . .
O70 Na9 O104 99.6(12) . .
O100 Na9 O74 152.2(13) . .
O70 Na9 O74 80.8(11) . .
O104 Na9 O74 99.5(12) . .
O100 Na9 O99 136.4(13) . .
O70 Na9 O99 151.5(13) . .
O104 Na9 O99 82.6(11) . .
O74 Na9 O99 70.8(11) . .
O100 Na9 O35 68.0(11) . .
O70 Na9 O35 139.3(12) . .
O104 Na9 O35 70.8(11) . .
O74 Na9 O35 139.0(12) . .
O99 Na9 O35 68.5(10) . .
O100 Na9 O139 103.8(14) . .
O70 Na9 O139 69.7(13) . .
O104 Na9 O139 164.8(16) . .
O74 Na9 O139 68.7(13) . .
O99 Na9 O139 101.6(14) . .
O35 Na9 O139 124.4(15) . .
O100 Na9 Na4 43.4(8) . .
O70 Na9 Na4 99.4(10) . .
O104 Na9 Na4 43.8(8) . .
O74 Na9 Na4 143.1(10) . .
O99 Na9 Na4 101.5(9) . .
O35 Na9 Na4 45.9(7) . .
O139 Na9 Na4 146.2(13) . .
O100 Na9 Na7 101.3(10) . .
O70 Na9 Na7 144.4(11) . .
O104 Na9 Na7 45.0(9) . .
O74 Na9 Na7 99.0(9) . .
O99 Na9 Na7 43.1(8) . .
O35 Na9 Na7 45.5(7) . .
O139 Na9 Na7 143.6(13) . .
Na4 Na9 Na7 59.8(5) . .
O100 Na9 U21 143.6(10) . .
O70 Na9 U21 81.4(8) . .
O104 Na9 U21 127.2(10) . .
O74 Na9 U21 28.0(7) . .
O99 Na9 U21 75.0(8) . .
O35 Na9 U21 136.6(9) . .
O139 Na9 U21 42.4(11) . .
Na4 Na9 U21 171.0(7) . .
Na7 Na9 U21 114.7(6) . .
O100 Na9 U23 76.8(8) . .
O70 Na9 U23 27.2(7) . .
O104 Na9 U23 126.7(10) . .
O74 Na9 U23 80.3(8) . .
O99 Na9 U23 142.3(10) . .
O35 Na9 U23 138.1(9) . .
O139 Na9 U23 43.9(11) . .
Na4 Na9 U23 116.1(6) . .
Na7 Na9 U23 171.6(7) . .
U21 Na9 U23 68.2(3) . .
O100 Na9 U26 23.9(8) . .
O70 Na9 U26 73.4(8) . .
O104 Na9 U26 105.3(9) . .
O74 Na9 U26 146.6(9) . .
O99 Na9 U26 133.8(10) . .
O35 Na9 U26 71.6(7) . .
O139 Na9 U26 82.5(11) . .
Na4 Na9 U26 63.7(4) . .
Na7 Na9 U26 114.3(6) . .
U21 Na9 U26 124.7(5) . .
U23 Na9 U26 67.1(3) . .
O160 Na10 O163 101.0(14) . .
O160 Na10 O149 85.2(13) . .
O163 Na10 O149 173.2(15) . .
O160 Na10 O171 92.5(15) . .
O163 Na10 O171 91.6(15) . .
O149 Na10 O171 91.0(13) . .
O160 Na10 O158 90.9(13) . .
O163 Na10 O158 95.9(13) . .
O149 Na10 O158 81.0(11) . .
O171 Na10 O158 171.0(16) . .
O160 Na10 O150 168.7(15) . .
O163 Na10 O150 90.0(14) . .
O149 Na10 O150 83.7(12) . .
O171 Na10 O150 89.6(15) . .
O158 Na10 O150 85.5(12) . .
O160 Na10 Na13 117.3(12) . 1_645
O163 Na10 Na13 125.5(12) . 1_645
O149 Na10 Na13 48.1(8) . 1_645
O171 Na10 Na13 121.6(13) . 1_645
O158 Na10 Na13 49.7(9) . 1_645
O150 Na10 Na13 52.8(9) . 1_645
O165 Na11 O152 105.2(14) . .
O165 Na11 O167 168.5(16) . .
O152 Na11 O167 86.2(13) . .
O165 Na11 O170 95.0(14) . .
O152 Na11 O170 90.4(14) . .
O167 Na11 O170 82.9(14) . .
O165 Na11 O155 92.3(12) . 2_565
O152 Na11 O155 98.5(12) . 2_565
O167 Na11 O155 87.7(12) . 2_565
O170 Na11 O155 166.7(14) . 2_565
O165 Na11 O161 84.1(13) . 2_565
O152 Na11 O161 169.4(14) . 2_565
O167 Na11 O161 84.8(13) . 2_565
O170 Na11 O161 93.9(14) . 2_565
O155 Na11 O161 75.7(11) 2_565 2_565
O165 Na11 Na14 113.9(12) . 2_565
O152 Na11 Na14 125.4(11) . 2_565
O167 Na11 Na14 58.8(10) . 2_565
O170 Na11 Na14 121.1(12) . 2_565
O155 Na11 Na14 45.5(8) 2_565 2_565
O161 Na11 Na14 44.5(9) 2_565 2_565
O156 Na12 O162 88.4(15) . .
O156 Na12 O154 172.8(16) . .
O162 Na12 O154 93.3(15) . .
O156 Na12 O164 86.6(14) . .
O162 Na12 O164 92.3(15) . .
O154 Na12 O164 86.3(13) . .
O156 Na12 O152 99.3(13) . .
O162 Na12 O152 95.1(14) . .
O154 Na12 O152 87.6(12) . .
O164 Na12 O152 170.6(15) . .
O156 Na12 O159 90.9(14) . .
O162 Na12 O159 168.8(16) . .
O154 Na12 O159 86.1(13) . .
O164 Na12 O159 76.5(13) . .
O152 Na12 O159 96.0(13) . .
O149 Na13 O157 99.3(13) 1_465 .
O149 Na13 O168 83.5(13) 1_465 .
O157 Na13 O168 94.5(14) . .
O149 Na13 O158 80.6(12) 1_465 1_465
O157 Na13 O158 162.6(15) . 1_465
O168 Na13 O158 102.7(14) . 1_465
O149 Na13 O150 80.6(11) 1_465 1_465
O157 Na13 O150 81.3(12) . 1_465
O168 Na13 O150 162.7(15) . 1_465
O158 Na13 O150 81.5(12) 1_465 1_465
O149 Na13 Na10 48.4(8) 1_465 1_465
O157 Na13 Na10 118.9(11) . 1_465
O168 Na13 Na10 122.6(13) . 1_465
O158 Na13 Na10 48.7(9) 1_465 1_465
O150 Na13 Na10 48.4(9) 1_465 1_465
O161 Na14 O155 79.6(12) . .
O161 Na14 O169 146.8(16) . .
O155 Na14 O169 82.6(14) . .
O161 Na14 O153 96.6(14) . .
O155 Na14 O153 159.3(15) . .
O169 Na14 O153 109.4(15) . .
O161 Na14 O166 76.0(14) . .
O155 Na14 O166 108.9(14) . .
O169 Na14 O166 83.6(15) . .
O153 Na14 O166 89.6(15) . .
O161 Na14 O151 132.2(14) . 2_565
O155 Na14 O151 95.4(13) . 2_565
O169 Na14 O151 77.1(14) . 2_565
O153 Na14 O151 72.0(12) . 2_565
O166 Na14 O151 146.7(15) . 2_565
O161 Na14 O167 75.7(12) . 2_565
O155 Na14 O167 76.9(12) . 2_565
O169 Na14 O167 126.8(16) . 2_565
O153 Na14 O167 82.4(12) . 2_565
O166 Na14 O167 149.4(16) . 2_565
O151 Na14 O167 57.1(11) 2_565 2_565
O161 Na14 Na11 48.0(10) . 2_565
O155 Na14 Na11 47.1(8) . 2_565
O169 Na14 Na11 128.5(14) . 2_565
O153 Na14 Na11 116.0(12) . 2_565
O166 Na14 Na11 118.6(13) . 2_565
O151 Na14 Na11 94.6(10) 2_565 2_565
O167 Na14 Na11 43.6(8) 2_565 2_565
U4 O1 U10 109.0(11) . .
U15 O2 U8 109.9(10) . .
U14 O3 U3 109.0(10) . .
U13 O4 U9 107.9(10) . .
U7 O5 U5 109.5(11) . .
U6 O6 U12 108.1(10) . .
O47 O7 U1 77.2(16) . .
O47 O7 U6 73.1(15) . .
U1 O7 U6 125.6(12) . .
U18 O8 U2 109.2(11) . .
O103 O9 U3 74.0(15) . .
O103 O9 U1 75.9(15) . .
U3 O9 U1 124.3(12) . .
U16 O10 U1 110.2(10) . .
U7 O11 U5 109.8(10) . .
U3 O12 U14 112.3(10) . .
O57 O13 U13 76.2(16) . .
O57 O13 U5 72.3(17) . .
U13 O13 U5 123.9(12) . .
U1 O14 U16 108.8(11) . .
O42 O15 U12 75.4(14) . .
O42 O15 U13 70.9(14) . .
U12 O15 U13 121.8(11) . .
U9 O16 U13 109.1(10) . .
U12 O17 Na1 156.3(12) . .
U17 O18 U11 110.9(12) . .
U11 O19 U17 111.2(11) . .
O113 O20 U9 75.0(17) . .
O113 O20 U8 72.3(18) . .
U9 O20 U8 125.2(12) . .
U8 O21 Na3 153.1(15) . .
O83 O22 U5 71.9(16) . .
O83 O22 U11 72.9(16) . .
U5 O22 U11 120.8(12) . .
O79 O23 U4 78.2(16) . .
O79 O23 U3 72.5(17) . .
U4 O23 U3 126.6(13) . .
O98 O24 U11 69.9(15) . .
O98 O24 U12 74.8(15) . .
U11 O24 U12 122.9(13) . .
U9 O26 Na3 156.2(14) . .
O71 O28 U4 71.8(15) . .
O71 O28 U6 73.4(15) . .
U4 O28 U6 120.6(12) . .
O45 O29 U15 70.6(15) . .
O45 O29 U7 71.0(16) . .
U15 O29 U7 126.5(13) . .
U1 O30 Na2 156.3(15) . .
O50 O31 U8 71.1(15) . .
O50 O31 U2 68.1(14) . .
U8 O31 U2 118.3(11) . .
U13 O32 Na1 159.9(14) . .
U15 O34 U8 106.6(12) . .
U28 O35 Na4 128.2(14) . .
U28 O35 Na7 129.0(14) . .
Na4 O35 Na7 88.1(11) . .
U28 O35 Na9 125.3(13) . .
Na4 O35 Na9 85.4(11) . .
Na7 O35 Na9 86.5(11) . .
O84 O36 U14 70.8(16) . .
O84 O36 U18 70.4(15) . .
U14 O36 U18 126.0(13) . .
O69 O37 U10 73.3(15) . .
O69 O37 U2 76.9(16) . .
U10 O37 U2 126.9(12) . .
U3 O38 Na2 154.5(15) . .
O111 O41 U18 71.2(18) . .
O111 O41 U22 69.8(17) . .
U18 O41 U22 127.1(14) . .
O15 O42 U13 71.1(14) . .
O15 O42 U12 66.7(14) . .
U13 O42 U12 116.8(12) . .
U12 O43 U6 109.2(11) . .
O51 O44 U16 72.8(16) . .
O51 O44 U17 71.0(16) . .
U16 O44 U17 130.3(13) . .
O29 O45 U15 72.8(16) . .
O29 O45 U7 72.8(16) . .
U15 O45 U7 129.1(12) . .
U10 O46 Na3 157.5(15) . .
O7 O47 U6 71.1(15) . .
O7 O47 U1 66.9(15) . .
U6 O47 U1 118.4(10) . .
U2 O48 U18 108.5(12) . .
U14 O49 Na6 118.2(13) . .
O31 O50 U2 73.7(15) . .
O31 O50 U8 71.2(14) . .
U2 O50 U8 121.7(13) . .
O44 O51 U16 69.6(16) . .
O44 O51 U17 74.0(16) . .
U16 O51 U17 130.3(13) . .
O56 O52 U10 68.0(15) . .
O56 O52 U9 70.3(15) . .
U10 O52 U9 118.5(11) . .
U17 O53 Na8 118.1(13) . .
O105 O54 U16 70.4(19) . .
O105 O54 U24 70.0(18) . .
U16 O54 U24 128.4(15) . .
O52 O56 U10 75.3(16) . .
O52 O56 U9 74.3(15) . .
U10 O56 U9 125.1(13) . .
O13 O57 U5 72.9(16) . .
O13 O57 U13 69.6(16) . .
U5 O57 U13 120.5(11) . .
U6 O58 Na2 160.7(14) . .
U4 O60 Na2 159.3(14) . .
O138 O61 U20 70(2) . .
O138 O61 U25 66.3(19) . .
U20 O61 U25 118.6(13) . .
U2 O62 Na3 153.0(16) . .
U5 O64 Na1 156.4(15) . .
U19 O65 Na5 130.4(15) . .
U19 O65 Na7 108.7(14) . .
Na5 O65 Na7 103.2(12) . .
U7 O66 Na5 119.3(13) . .
U22 O67 Na6 132.6(13) . .
U22 O67 Na7 111.3(12) . .
Na6 O67 Na7 99.4(10) . .
O37 O69 U10 70.4(15) . .
O37 O69 U2 68.6(15) . .
U10 O69 U2 120.3(11) . .
U23 O70 Na8 129.5(15) . .
U23 O70 Na9 115.8(15) . .
Na8 O70 Na9 104.8(12) . .
O28 O71 U4 70.6(15) . .
O28 O71 U6 69.5(15) . .
U4 O71 U6 117.7(12) . .
O107 O72 U15 73.3(17) . .
O107 O72 U19 66.6(17) . .
U15 O72 U19 124.3(13) . .
U10 O73 U4 107.6(11) . .
U21 O74 Na9 113.2(13) . .
U21 O74 Na5 128.5(14) . .
Na9 O74 Na5 103.8(11) . .
U15 O76 Na5 116.4(14) . .
U11 O77 Na1 155.6(18) . .
U16 O78 Na8 117.6(13) . .
O23 O79 U3 71.3(16) . .
O23 O79 U4 66.4(15) . .
U3 O79 U4 118.9(11) . .
U25 O81 Na4 126.2(17) . .
U25 O81 Na7 122.6(17) . .
Na4 O81 Na7 89.1(12) . .
U25 O81 Na6 126.0(15) . .
Na4 O81 Na6 91.6(12) . .
Na7 O81 Na6 90.4(12) . .
O22 O83 U5 69.8(16) . .
O22 O83 U11 70.6(16) . .
U5 O83 U11 118.3(12) . .
O36 O84 U14 70.2(15) . .
O36 O84 U18 71.6(15) . .
U14 O84 U18 126.3(12) . .
U20 O86 Na6 133.0(14) . .
U20 O86 Na4 112.7(14) . .
Na6 O86 Na4 102.7(12) . .
O96 O87 U7 74(2) . .
O96 O87 U21 71(2) . .
U7 O87 U21 130.7(14) . .
O106 O88 U20 70.7(19) . .
O106 O88 U14 69.4(19) . .
U20 O88 U14 127.8(14) . .
U24 O90 Na4 114.3(15) . .
U24 O90 Na8 125.9(14) . .
Na4 O90 Na8 104.0(12) . .
O140 O92 U28 75.0(18) . .
O140 O92 U27 67.5(18) . .
U28 O92 U27 123.0(15) . .
U18 O95 Na6 115.7(15) . .
O87 O96 U21 71.5(19) . .
O87 O96 U7 69(2) . .
U21 O96 U7 127.2(17) . .
O124 O97 U25 69.0(18) . .
O124 O97 U22 69.4(19) . .
U25 O97 U22 120.3(14) . .
O24 O98 U11 71.3(15) . .
O24 O98 U12 67.9(15) . .
U11 O98 U12 119.5(12) . .
U27 O99 Na7 127.1(16) . .
U27 O99 Na9 124.8(14) . .
Na7 O99 Na9 91.8(12) . .
U27 O99 Na5 122.1(13) . .
Na7 O99 Na5 90.3(11) . .
Na9 O99 Na5 90.2(11) . .
U26 O100 Na4 128.6(15) . .
U26 O100 Na9 124.9(15) . .
Na4 O100 Na9 92.5(12) . .
O144 O102 U21 66(2) . .
O144 O102 U27 65.2(19) . .
U21 O102 U27 116.6(14) . .
O9 O103 U3 68.5(15) . .
O9 O103 U1 67.5(14) . .
U3 O103 U1 116.1(12) . .
S1 O104 Na4 126.3(19) . .
S1 O104 Na9 125.3(19) . .
Na4 O104 Na9 91.2(12) . .
S1 O104 Na7 122.2(19) . .
Na4 O104 Na7 90.9(13) . .
Na9 O104 Na7 90.6(13) . .
O54 O105 U16 71.1(19) . .
O54 O105 U24 73.2(19) . .
U16 O105 U24 131.2(14) . .
O88 O106 U14 73(2) . .
O88 O106 U20 72.0(19) . .
U14 O106 U20 131.5(16) . .
O72 O107 U19 75.8(17) . .
O72 O107 U15 67.3(17) . .
U19 O107 U15 126.5(14) . .
O130 O108 U26 68.2(19) . .
O130 O108 U24 70.1(19) . .
U26 O108 U24 122.3(17) . .
O41 O111 U22 71.2(17) . .
O41 O111 U18 70.1(17) . .
U22 O111 U18 127.3(15) . .
U24 O112 U20 111.0(14) . .
O20 O113 U8 72.6(17) . .
O20 O113 U9 69.9(17) . .
U8 O113 U9 122.3(13) . .
S1 O114 Na6 136(2) . .
S1 O116 Na8 139(2) . .
S1 O117 Na5 140(2) . .
U23 O120 U21 112.6(16) . .
O131 O122 U17 68.7(19) . .
O131 O122 U23 69(2) . .
U17 O122 U23 125.9(16) . .
U24 O123 U20 108.6(16) . .
U24 O123 Na4 91.6(14) . .
U20 O123 Na4 90.5(14) . .
O97 O124 U25 69.0(19) . .
O97 O124 U22 71.2(19) . .
U25 O124 U22 121.5(18) . .
O142 O125 U26 67.9(19) . .
O142 O125 U23 68(2) . .
U26 O125 U23 119.4(16) . .
U19 O126 U22 111.0(16) . .
U19 O126 Na7 90.7(14) . .
U22 O126 Na7 91.7(14) . .
O134 O127 U27 66(2) . .
O134 O127 U19 73(2) . .
U27 O127 U19 119.3(14) . .
U22 O128 U19 117.0(16) . .
U25 O129 U28 113.0(14) . .
O108 O130 U26 69.4(19) . .
O108 O130 U24 69(2) . .
U26 O130 U24 122.4(17) . .
O122 O131 U17 69(2) . .
O122 O131 U23 69.2(19) . .
U17 O131 U23 126.3(18) . .
O127 O134 U27 70(2) . .
O127 O134 U19 66(2) . .
U27 O134 U19 118(2) . .
U28 O136 U25 119.5(17) . .
U26 O137 U28 120.8(17) . .
O61 O138 U25 75(2) . .
O61 O138 U20 72(2) . .
U25 O138 U20 125.2(19) . .
U21 O139 U23 110(2) . .
U21 O139 Na9 87.9(15) . .
U23 O139 Na9 87.1(15) . .
O92 O140 U27 73.1(18) . .
O92 O140 U28 65.0(17) . .
U27 O140 U28 120.2(15) . .
O125 O142 U26 70(2) . .
O125 O142 U23 72(2) . .
U26 O142 U23 123.4(17) . .
U26 O143 U28 115.6(16) . .
O102 O144 U27 71.9(19) . .
O102 O144 U21 71(2) . .
U27 O144 U21 125(2) . .
Na2 O145 Na3 102.4(12) . .
Na2 O145 Na1 105.0(12) . .
Na3 O145 Na1 98.5(12) . .
Na3 O146 Na2 101.4(14) . .
Na3 O147 Na1 103.8(14) . .
Na1 O148 Na2 105.6(15) . .
Na13 O149 Na10 83.5(11) 1_645 .
Na10 O150 Na13 78.7(12) . 1_645
Na11 O152 Na12 127.8(15) . .
Na14 O155 Na11 87.3(12) . 2_565
Na10 O158 Na13 81.6(11) . 1_645
Na14 O161 Na11 87.5(13) . 2_565
Na11 O167 Na14 77.6(12) . 2_565

loop_
_geom_bond_atom_site_label_1
_geom_bond_atom_site_label_2
_geom_bond_distance
_geom_bond_site_symmetry_2
U1 O101 1.78(3) .
U1 O30 1.83(3) .
U1 O7 2.30(3) .
U1 O14 2.36(3) .
U1 O9 2.37(3) .
U1 O10 2.41(2) .
U1 O47 2.44(3) .
U1 O103 2.49(3) .
U2 O62 1.80(3) .
U2 O94 1.81(3) .
U2 O50 2.34(3) .
U2 O48 2.36(3) .
U2 O37 2.36(3) .
U2 O31 2.42(3) .
U2 O8 2.45(3) .
U2 O69 2.47(3) .
U3 O38 1.73(3) .
U3 O89 1.86(3) .
U3 O12 2.31(3) .
U3 O9 2.34(3) .
U3 O23 2.34(3) .
U3 O79 2.36(3) .
U3 O103 2.42(3) .
U3 O3 2.42(3) .
U4 O60 1.76(2) .
U4 O80 1.86(3) .
U4 O23 2.31(3) .
U4 O1 2.34(3) .
U4 O28 2.39(3) .
U4 O71 2.41(3) .
U4 O73 2.42(3) .
U4 O79 2.47(3) .
U5 O64 1.79(2) .
U5 O25 1.85(3) .
U5 O22 2.33(3) .
U5 O57 2.35(3) .
U5 O13 2.36(3) .
U5 O83 2.36(3) .
U5 O11 2.38(3) .
U5 O5 2.43(3) .
U6 O58 1.76(3) .
U6 O39 1.81(3) .
U6 O6 2.36(2) .
U6 O7 2.37(3) .
U6 O28 2.40(3) .
U6 O47 2.40(3) .
U6 O43 2.41(3) .
U6 O71 2.45(3) .
U7 O66 1.79(2) .
U7 O27 1.86(3) .
U7 O87 2.32(3) .
U7 O5 2.34(3) .
U7 O11 2.38(3) .
U7 O96 2.40(4) .
U7 O45 2.41(3) .
U7 O29 2.43(3) .
U8 O21 1.74(3) .
U8 O93 1.82(3) .
U8 O113 2.35(3) .
U8 O20 2.36(3) .
U8 O2 2.40(2) .
U8 O50 2.42(3) .
U8 O31 2.42(3) .
U8 O34 2.49(3) .
U9 O26 1.79(3) .
U9 O33 1.82(3) .
U9 O20 2.32(3) .
U9 O16 2.34(2) .
U9 O113 2.38(3) .
U9 O56 2.40(3) .
U9 O4 2.40(3) .
U9 O52 2.45(2) .
U10 O46 1.79(3) .
U10 O59 1.84(3) .
U10 O56 2.28(3) .
U10 O37 2.29(3) .
U10 O69 2.33(3) .
U10 O52 2.38(2) .
U10 O73 2.38(3) .
U10 O1 2.42(3) .
U11 O82 1.79(3) .
U11 O77 1.81(3) .
U11 O19 2.30(3) .
U11 O98 2.33(3) .
U11 O24 2.35(3) .
U11 O18 2.39(3) .
U11 O22 2.44(3) .
U11 O83 2.47(3) .
U12 O17 1.77(2) .
U12 O40 1.81(3) .
U12 O43 2.33(3) .
U12 O15 2.35(3) .
U12 O24 2.38(3) .
U12 O6 2.42(2) .
U12 O98 2.48(3) .
U12 O42 2.48(3) .
U13 O32 1.78(3) .
U13 O91 1.84(3) .
U13 O13 2.35(3) .
U13 O4 2.38(2) .
U13 O16 2.40(2) .
U13 O42 2.41(3) .
U13 O15 2.41(3) .
U13 O57 2.43(3) .
U14 O49 1.81(2) .
U14 O55 1.86(3) .
U14 O106 2.30(4) .
U14 O88 2.36(3) .
U14 O36 2.38(3) .
U14 O84 2.39(3) .
U14 O3 2.40(3) .
U14 O12 2.41(3) .
U15 O75 1.79(3) .
U15 O76 1.85(3) .
U15 O72 2.29(3) .
U15 O2 2.37(3) .
U15 O45 2.37(3) .
U15 O34 2.38(3) .
U15 O107 2.38(3) .
U15 O29 2.40(3) .
U16 O78 1.77(3) .
U16 O68 1.78(3) .
U16 O44 2.26(3) .
U16 O105 2.28(3) .
U16 O54 2.29(4) .
U16 O51 2.30(3) .
U16 O10 2.34(3) .
U16 O14 2.44(3) .
U17 O53 1.84(2) .
U17 O63 1.84(3) .
U17 O131 2.35(4) .
U17 O122 2.35(4) .
U17 O18 2.36(3) .
U17 O51 2.43(3) .
U17 O19 2.45(3) .
U17 O44 2.47(3) .
U18 O85 1.81(3) .
U18 O95 1.92(3) .
U18 O8 2.34(3) .
U18 O41 2.36(3) .
U18 O111 2.38(3) .
U18 O84 2.44(3) .
U18 O48 2.45(3) .
U18 O36 2.45(3) .
U19 O118 1.87(4) .
U19 O65 1.87(3) .
U19 O127 2.38(3) .
U19 O107 2.37(3) .
U19 O128 2.39(4) .
U19 O126 2.41(4) .
U19 O134 2.49(5) .
U19 O72 2.51(3) .
U20 O86 1.80(3) .
U20 O109 1.87(4) .
U20 O138 2.33(4) .
U20 O106 2.32(3) .
U20 O88 2.34(3) .
U20 O61 2.36(3) .
U20 O123 2.48(4) .
U20 O112 2.49(4) .
U21 O110 1.81(4) .
U21 O74 1.82(3) .
U21 O144 2.29(5) .
U21 O96 2.35(4) .
U21 O87 2.35(3) .
U21 O102 2.37(3) .
U21 O139 2.41(5) .
U21 O120 2.43(4) .
U22 O67 1.78(2) .
U22 O115 1.77(4) .
U22 O128 2.30(4) .
U22 O111 2.35(3) .
U22 O41 2.37(3) .
U22 O124 2.38(4) .
U22 O97 2.41(3) .
U22 O126 2.44(4) .
U23 O121 1.76(4) .
U23 O70 1.83(3) .
U23 O142 2.35(4) .
U23 O131 2.37(4) .
U23 O122 2.38(4) .
U23 O120 2.41(4) .
U23 O125 2.41(4) .
U23 O139 2.50(5) .
U24 O90 1.82(3) .
U24 O132 1.88(4) .
U24 O112 2.30(3) .
U24 O108 2.36(4) .
U24 O105 2.37(3) .
U24 O130 2.37(4) .
U24 O123 2.38(4) .
U24 O54 2.41(3) .
U25 O81 1.83(3) .
U25 O135 1.89(4) .
U25 O97 2.25(3) .
U25 O124 2.25(4) .
U25 O138 2.26(4) .
U25 O61 2.38(3) .
U25 O136 2.39(4) .
U25 O129 2.41(3) .
U26 O100 1.87(3) .
U26 O133 1.88(3) .
U26 O130 2.28(4) .
U26 O137 2.28(4) .
U26 O142 2.28(4) .
U26 O108 2.30(4) .
U26 O143 2.31(4) .
U26 O125 2.31(4) .
U27 O99 1.82(3) .
U27 O141 1.85(4) .
U27 O134 2.24(5) .
U27 O144 2.26(4) .
U27 O127 2.32(3) .
U27 O140 2.34(4) .
U27 O102 2.37(3) .
U27 O92 2.42(4) .
U28 O119 1.78(4) .
U28 O35 1.83(3) .
U28 O92 2.26(3) .
U28 O136 2.30(4) .
U28 O137 2.37(4) .
U28 O140 2.41(4) .
U28 O129 2.44(3) .
U28 O143 2.47(4) .
S1 O104 1.43(3) .
S1 O114 1.47(3) .
S1 O117 1.48(4) .
S1 O116 1.53(4) .
Na1 O64 2.40(3) .
Na1 O32 2.40(3) .
Na1 O77 2.41(3) .
Na1 O17 2.48(3) .
Na1 O148 2.50(4) .
Na1 O147 2.54(4) .
Na1 O145 2.58(3) .
Na2 O30 2.40(3) .
Na2 O145 2.43(3) .
Na2 O58 2.46(3) .
Na2 O60 2.46(3) .
Na2 O148 2.50(4) .
Na2 O38 2.51(3) .
Na2 O146 2.56(4) .
Na3 O147 2.40(4) .
Na3 O46 2.43(3) .
Na3 O146 2.46(4) .
Na3 O26 2.46(3) .
Na3 O62 2.47(3) .
Na3 O21 2.52(3) .
Na3 O145 2.55(4) .
Na4 O100 2.36(3) .
Na4 O104 2.37(4) .
Na4 O90 2.40(3) .
Na4 O81 2.43(4) .
Na4 O35 2.47(3) .
Na4 O86 2.49(3) .
Na4 O123 2.58(4) .
Na5 O117 2.23(4) .
Na5 O65 2.33(3) .
Na5 O74 2.46(3) .
Na5 O76 2.48(3) .
Na5 O66 2.51(3) .
Na5 O99 2.96(4) .
Na6 O114 2.26(4) .
Na6 O86 2.39(3) .
Na6 O67 2.39(3) .
Na6 O95 2.49(4) .
Na6 O49 2.56(3) .
Na6 O81 2.87(4) .
Na7 O99 2.37(3) .
Na7 O104 2.45(4) .
Na7 O81 2.47(4) .
Na7 O35 2.48(3) .
Na7 O65 2.51(3) .
Na7 O67 2.58(3) .
Na7 O126 2.61(4) .
Na8 O116 2.23(4) .
Na8 O70 2.41(3) .
Na8 O53 2.47(3) .
Na8 O90 2.47(3) .
Na8 O78 2.54(3) .
Na9 O100 2.38(4) .
Na9 O70 2.41(3) .
Na9 O104 2.42(4) .
Na9 O74 2.43(3) .
Na9 O99 2.46(3) .
Na9 O35 2.58(3) .
Na9 O139 2.72(5) .
Na10 O160 2.37(4) .
Na10 O163 2.39(4) .
Na10 O149 2.46(3) .
Na10 O171 2.46(5) .
Na10 O158 2.48(4) .
Na10 O150 2.49(4) .
Na11 O165 2.22(4) .
Na11 O152 2.37(4) .
Na11 O167 2.37(4) .
Na11 O170 2.42(4) .
Na11 O155 2.47(3) 2_565
Na11 O161 2.50(4) 2_565
Na12 O156 2.31(4) .
Na12 O162 2.37(5) .
Na12 O154 2.42(4) .
Na12 O164 2.50(4) .
Na12 O152 2.51(4) .
Na12 O159 2.57(4) .
Na13 O149 2.45(4) 1_465
Na13 O157 2.45(4) .
Na13 O168 2.49(4) .
Na13 O158 2.52(4) 1_465
Na13 O150 2.65(4) 1_465
Na14 O161 2.36(4) .
Na14 O155 2.40(4) .
Na14 O169 2.44(5) .
Na14 O153 2.45(4) .
Na14 O166 2.52(5) .
Na14 O151 2.72(4) 2_565
Na14 O167 2.94(4) 2_565
O7 O47 1.47(3) .
O9 O103 1.53(4) .
O13 O57 1.41(3) .
O15 O42 1.57(3) .
O20 O113 1.42(4) .
O22 O83 1.54(4) .
O23 O79 1.46(4) .
O24 O98 1.55(4) .
O28 O71 1.55(4) .
O29 O45 1.50(4) .
O31 O50 1.56(4) .
O36 O84 1.59(4) .
O37 O69 1.44(3) .
O41 O111 1.57(4) .
O44 O51 1.47(4) .
O52 O56 1.47(4) .
O54 O105 1.51(4) .
O61 O138 1.56(5) .
O72 O107 1.58(4) .
O87 O96 1.50(4) .
O88 O106 1.49(4) .
O92 O140 1.61(4) .
O97 O124 1.61(5) .
O102 O144 1.70(5) .
O108 O130 1.66(5) .
O122 O131 1.70(5) .
O125 O142 1.65(5) .
O127 O134 1.71(5) .
O149 Na13 2.45(4) 1_645
O150 Na13 2.65(4) 1_645
O151 Na14 2.72(4) 2_565
O155 Na11 2.47(3) 2_565
O158 Na13 2.52(4) 1_645
O161 Na11 2.50(4) 2_565
O167 Na14 2.94(4) 2_565
